data_1560209
loop_
_publ_author_name
'Xie, Mo'
'Chen, Xiao-Ru'
'Wu, Kun'
'Lu, Zhou'
'Wang, Kai'
'Li, Nan'
'Wei, Rong-Jia'
'Zhan, Shun-Ze'
'Ning, Guo-Hong'
'Zou, Bo'
'Li, Dan'

_publ_section_title
;
 Pressure-induced phosphorescence enhancement and piezochromism of a
 carbazole-based cyclic trinuclear Cu(i) complex
;
_journal_issue 12
_journal_name_full 'Chemical Science'
_journal_page_first 4425
_journal_page_last 4431
_journal_paper_doi 10.1039/D0SC07058K
_journal_volume 12
_journal_year 2021
_chemical_formula_moiety 'C63 H66 Cu3 N9'
_chemical_formula_sum 'C63 H66 Cu3 N9'
_chemical_formula_weight 1139.86
_space_group_crystal_system monoclinic
_space_group_IT_number 7
_space_group_name_Hall 'P -2yc'
_space_group_name_H-M_alt 'P 1 c 1'
_atom_sites_solution_hydrogens geom
_atom_sites_solution_primary dual
_audit_creation_date 2020-10-30
_audit_creation_method
;
Olex2 1.3
(compiled 2020.07.31 svn.rc2a77460 for OlexSys, GUI svn.r6145)
;
_audit_update_record
;
2020-11-11 deposited with the CCDC.	2021-01-28 downloaded from the CCDC.
;
_cell_angle_alpha 90
_cell_angle_beta 104.3380(10)
_cell_angle_gamma 90
_cell_formula_units_Z 4
_cell_length_a 11.40930(10)
_cell_length_b 28.89370(10)
_cell_length_c 17.71090(10)
_cell_measurement_reflns_used 77908
_cell_measurement_temperature 99.9(2)
_cell_measurement_theta_max 77.5250
_cell_measurement_theta_min 2.9850
_cell_volume 5656.66(7)
_computing_cell_refinement 'CrysAlisPro 1.171.39.33c (Rigaku OD, 2017)'
_computing_data_collection 'CrysAlisPro 1.171.39.33c (Rigaku OD, 2017)'
_computing_data_reduction 'CrysAlisPro 1.171.39.33c (Rigaku OD, 2017)'
_computing_molecular_graphics 'Olex2 1.3 (Dolomanov et al., 2009)'
_computing_publication_material 'Olex2 1.3 (Dolomanov et al., 2009)'
_computing_structure_refinement 'SHELXL 2018/3 (Sheldrick, 2015)'
_computing_structure_solution 'ShelXT (Sheldrick, 2015)'
_diffrn_ambient_environment N~2~
_diffrn_ambient_temperature 99.9(2)
_diffrn_detector 'CCD plate'
_diffrn_measured_fraction_theta_full 1.000
_diffrn_measured_fraction_theta_max 0.995
_diffrn_measurement_details
;
List of Runs (angles in degrees, time in seconds):

  # Type    Start    End  Width  t~exp~   \w     \q     \k     \f   Frames
#--------------------------------------------------------------------------
  1  \w    -40.00 -13.00   0.50    0.57    --    0.00 -64.00 131.00   54
  2  \w      7.00  32.00   0.50    0.57    --    0.00  64.00 -92.00   50
  3  \w     27.00  52.00   0.50    2.00    --   82.70 -64.00 131.00   50
  4  \w     89.00 114.00   0.50    2.00    --   82.70  64.00 -92.00   50
  5  \w    -34.00  39.00   0.50    0.57    --    0.00  82.00 -60.00  146
  6  \w     82.00 172.00   0.50    2.00    --   82.70  82.00   0.00  180
  7  \w     56.00 131.00   0.50    2.00    --   82.70  57.00  30.00  150
  8  \w    134.00 160.00   0.50    2.00    --   82.70  57.00  30.00   52
  9  \w     75.00 171.00   0.50    2.00    --   82.70  77.00-120.00  192
 10  \w      8.00 105.00   0.50    2.00    --   82.70 -38.00 120.00  194
 11  \w     61.00 168.00   0.50    2.00    --   82.70  57.00 -30.00  214
 12  \w    -79.00 -52.00   0.50    0.57    --    0.90 -64.00 131.00   54
 13  \w    -27.00  18.00   0.50    0.57    --   -0.90  57.00   0.00   90
 14  \w    -87.00 -48.00   0.50    0.57    --   -0.90 -19.00  90.00   78
 15  \w      3.00  29.00   0.50    0.57    --   -0.90 -82.00 -30.00   52
 16  \w     54.00  80.00   0.50    0.57    --   -0.90  57.00   0.00   52
 17  \w    -88.00 -52.00   0.50    0.57    --   -0.90 -38.00 150.00   72
 18  \w    -35.00  -1.00   0.50    0.57    --   -0.90 -82.00 -30.00   68
 19  \w    -31.00  21.00   0.50    0.57    --   -0.90 -38.00 150.00  104
 20  \w    -42.00   6.00   0.50    0.57    --   -0.90 -19.00  90.00   96
 21  \w    -27.00   2.00   0.50    0.57    --    0.90  82.00 150.00   58
 22  \w     29.00  86.00   0.50    0.57    --    0.90  38.00-120.00  114
 23  \w    -31.00  76.00   0.50    0.57    --    0.90  19.00  60.00  214
 24  \w    -23.00  33.00   0.50    0.57    --    0.90 -19.00 -60.00  112
 25  \w    -18.00  34.00   0.50    0.57    --    0.90  38.00 150.00  104
 26  \w    -87.00 -52.00   0.50    0.57    --    0.90 -19.00 -60.00   70
 27  \w     -4.00  28.00   0.50    0.57    --    0.90 -64.00 131.00   64
 28  \w    -22.00  12.00   0.50    0.57    --    0.90  38.00-120.00   68
 29  \w     80.00 105.00   0.50    2.00    --  105.10  60.00 104.02   50
 30  \w     77.00 103.00   0.50    2.00    --  105.10  66.00-118.84   52
 31  \w     79.00 105.00   0.50    2.00    --  105.10  57.00  90.00   52
 32  \w    134.00 171.00   0.50    2.00    --  105.10  69.00-131.37   74
 33  \w     75.00 101.00   0.50    2.00    --  105.10  71.00  36.16   52
 34  \w     76.00 102.00   0.50    2.00    --  105.10  69.00-131.37   52
 35  \w    136.00 183.00   0.50    2.00    --  105.10  66.00-159.88   94
 36  \w     79.00 105.00   0.50    2.00    --  105.10  57.00 179.42   52
 37  \w     76.00 102.00   0.50    2.00    --  105.10  68.00-175.20   52
 38  \w     83.00 193.00   0.50    2.00    --  105.10  38.00 120.00  220
 39  \w     77.00 103.00   0.50    2.00    --  105.10  67.00 102.79   52
 40  \w     75.00 102.00   0.50    2.00    --  105.10  72.00 -41.47   54
 41  \w     79.00 105.00   0.50    2.00    --  105.10  58.00  81.01   52
 42  \w     79.00 105.00   0.50    2.00    --  105.10  57.00  30.00   52
 43  \w    157.00 183.00   0.50    2.00    --  105.10  61.00 126.01   52
 44  \w     73.00  99.00   0.50    2.00    --  105.10  75.00-124.14   52
 45  \w    148.00 175.00   0.50    2.00    --  105.10  70.00 -81.72   54
 46  \w    118.00 194.00   0.50    2.00    --  105.10  41.00 -54.71  152
 47  \w     75.00 101.00   0.50    2.00    --  105.10  70.00 -81.72   52
 48  \w     19.00  44.00   0.50    2.00    --  105.10 -82.00-150.00   50
 49  \w     82.00 108.00   0.50    2.00    --  105.10  38.00  90.00   52
 50  \w     82.00 114.00   0.50    2.00    --  105.10  41.00 -54.71   64
 51  \w     77.00 103.00   0.50    2.00    --  105.10  66.00-159.88   52
 52  \w     17.00 135.00   0.50    2.00    --  105.10 -82.00  30.00  236
 53  \w     81.00 107.00   0.50    2.00    --  105.10  47.00  59.01   52
 54  \w    136.00 189.00   0.50    2.00    --  105.10  47.00  59.01  106
 55  \w     79.00 114.00   0.50    2.00    --  105.10  57.00-120.00   70
 56  \w     78.00 104.00   0.50    2.00    --  105.10  62.00 163.79   52
 57  \w     78.00 126.00   0.50    2.00    --  105.10  62.00-161.72   96
 58  \w     79.00 106.00   0.50    2.00    --  105.10  66.00 171.32   54
 59  \w     82.00 193.00   0.50    2.00    --  105.10  38.00-180.00  222
 60  \w     79.00 105.00   0.50    2.00    --  105.10  57.00 -90.00   52
 61  \w     77.00 115.00   0.50    2.00    --  105.10  77.00 -60.00   76
 62  \w     82.00 109.00   0.50    2.00    --  105.10  82.00  30.00   54
 63  \w     81.00 107.00   0.50    2.00    --  105.10  51.00 -62.72   52
 64  \w     90.00 129.00   0.50    2.00    --  105.10 -82.00   0.00   78
 65  \w     80.00 155.00   0.50    2.00    --  105.10  30.00 -68.66  150
 66  \w     82.00 116.00   0.50    2.00    --  105.10  46.00  95.06   68
 67  \w    137.00 193.00   0.50    2.00    --  105.10  48.00   3.41  112
 68  \w     47.00  80.00   0.50    2.00    --  105.10 -82.00   0.00   66
 69  \w    142.00 171.00   0.50    2.00    --  105.10  67.00 102.79   58
 70  \w     82.00 108.00   0.50    2.00    --  105.10  38.00-120.00   52
 71  \w     82.00 144.00   0.50    2.00    --  105.10  36.00 171.87  124
 72  \w     79.00 104.00   0.50    2.00    --  105.10  60.00-138.44   50
 73  \w     78.00 104.00   0.50    2.00    --  105.10  61.00 158.86   52
 74  \w     76.00 107.00   0.50    2.00    --  105.10  69.00 -23.99   62
 75  \w     89.00 140.00   0.50    2.00    --  105.10 -82.00  90.00  102
 76  \w     81.00 128.00   0.50    2.00    --  105.10  48.00   3.41   94
 77  \w    115.00 141.00   0.50    2.00    --  105.10  38.00 150.00   52
 78  \w     82.00 107.00   0.50    2.00    --  105.10  38.00 150.00   50
 79  \w     74.00 100.00   0.50    2.00    --  105.10  73.00 117.49   52
 80  \w     73.00  98.00   0.50    2.00    --  105.10  75.00-105.91   50
 81  \w     76.00 101.00   0.50    2.00    --  105.10  69.00 -59.46   50
 82  \w    116.00 142.00   0.50    2.00    --  105.10  69.00 -23.99   52
 83  \w     79.00 105.00   0.50    2.00    --  105.10  58.00  50.53   52
 84  \w     76.00 102.00   0.50    2.00    --  105.10  77.00 120.00   52
 85  \w     74.00 100.00   0.50    2.00    --  105.10  76.00  73.92   52
 86  \w    118.00 194.00   0.50    2.00    --  105.10  76.00  73.92  152
 87  \w     78.00 104.00   0.50    2.00    --  105.10  63.00-178.22   52
 88  \w     75.00 102.00   0.50    2.00    --  105.10  71.00-148.75   54
 89  \w     20.00  85.00   0.50    2.00    --  105.10 -82.00  90.00  130
 90  \w     76.00 135.00   0.50    2.00    --  105.10 -82.00 120.00  118
 91  \w     16.00 140.00   0.50    2.00    --  105.10 -82.00 -90.00  248
 92  \w     51.00 134.00   0.50    2.00    --  105.10 -82.00-150.00  166
 93  \w     78.00 104.00   0.50    2.00    --  105.10  61.00 126.01   52
;
_diffrn_measurement_device 'four-circle diffractometer'
_diffrn_measurement_device_type 'XtaLAB AFC12 (RINC): Kappa single'
_diffrn_measurement_method '\w scans'
_diffrn_orient_matrix_type 'CrysAlisPro convention (1999,Acta A55,543-557)'
_diffrn_orient_matrix_UB_11 0.0652678000
_diffrn_orient_matrix_UB_12 0.0371872000
_diffrn_orient_matrix_UB_13 -0.0367814000
_diffrn_orient_matrix_UB_21 -0.1209451000
_diffrn_orient_matrix_UB_22 0.0132803000
_diffrn_orient_matrix_UB_23 -0.0566013000
_diffrn_orient_matrix_UB_31 -0.0228789000
_diffrn_orient_matrix_UB_32 0.0358236000
_diffrn_orient_matrix_UB_33 0.0592203000
_diffrn_radiation_monochromator mirror
_diffrn_radiation_probe x-ray
_diffrn_radiation_type 'Cu K\a'
_diffrn_radiation_wavelength 1.54184
_diffrn_reflns_av_R_equivalents 0.0327
_diffrn_reflns_av_unetI/netI 0.0197
_diffrn_reflns_Laue_measured_fraction_full 1.000
_diffrn_reflns_Laue_measured_fraction_max 0.995
_diffrn_reflns_limit_h_max 14
_diffrn_reflns_limit_h_min -14
_diffrn_reflns_limit_k_max 36
_diffrn_reflns_limit_k_min -36
_diffrn_reflns_limit_l_max 22
_diffrn_reflns_limit_l_min -22
_diffrn_reflns_number 168102
_diffrn_reflns_point_group_measured_fraction_full 1.000
_diffrn_reflns_point_group_measured_fraction_max 0.995
_diffrn_reflns_theta_full 67.684
_diffrn_reflns_theta_max 77.891
_diffrn_reflns_theta_min 2.995
_diffrn_source 'Rotating-anode X-ray tube (dual wavelength)'
_diffrn_source_type 'Rigaku (Cu) X-ray DW Source'
_exptl_absorpt_coefficient_mu 1.674
_exptl_absorpt_correction_T_max 1.00000
_exptl_absorpt_correction_T_min 0.90448
_exptl_absorpt_correction_type multi-scan
_exptl_absorpt_process_details
;
CrysAlisPro 1.171.39.33c (Rigaku Oxford Diffraction, 2017)
Empirical absorption correction using spherical harmonics,
 implemented in SCALE3 ABSPACK scaling algorithm.
;
_exptl_crystal_colour 'clear yellowish yellow'
_exptl_crystal_colour_lustre clear
_exptl_crystal_colour_modifier yellowish
_exptl_crystal_colour_primary yellow
_exptl_crystal_density_diffrn 1.338
_exptl_crystal_description block
_exptl_crystal_F_000 2376
_exptl_crystal_size_max 0.2
_exptl_crystal_size_mid 0.2
_exptl_crystal_size_min 0.2
_refine_diff_density_max 3.678
_refine_diff_density_min -0.751
_refine_diff_density_rms 0.181
_refine_ls_abs_structure_details
;
 Refined as a perfect inversion twin.
;
_refine_ls_abs_structure_Flack 0.5
_refine_ls_extinction_method none
_refine_ls_goodness_of_fit_ref 1.226
_refine_ls_hydrogen_treatment constr
_refine_ls_matrix_type full
_refine_ls_number_parameters 1363
_refine_ls_number_reflns 23733
_refine_ls_number_restraints 2
_refine_ls_restrained_S_all 1.226
_refine_ls_R_factor_all 0.1009
_refine_ls_R_factor_gt 0.0990
_refine_ls_shift/su_max 0.001
_refine_ls_shift/su_mean 0.000
_refine_ls_structure_factor_coef Fsqd
_refine_ls_weighting_details 'w=1/[\s^2^(Fo^2^)+(0.2000P)^2^] where P=(Fo^2^+2Fc^2^)/3'
_refine_ls_weighting_scheme calc
_refine_ls_wR_factor_gt 0.2510
_refine_ls_wR_factor_ref 0.2556
_reflns_Friedel_coverage 0.997
_reflns_Friedel_fraction_full 1.000
_reflns_Friedel_fraction_max 0.995
_reflns_number_gt 22477
_reflns_number_total 23733
_reflns_threshold_expression 'I > 2\s(I)'
_cod_data_source_file d0sc07058k2.cif
_cod_data_source_block cu-5b-100k
_cod_depositor_comments
;
Adding full bibliography for 1560208--1560210.cif.

2022-05-06
Z value and formula fixed to values more according to usual
chemical conventions.                 miguel
;
_cod_original_formula_sum 'C126 H132 Cu6 N18'
_cod_original_formula_weight 2279.73
_cod_original_formula_moiety 'C126 H132 Cu6 N18'
_cod_original_formula_units_Z 2
_cod_database_code 1560209
_shelx_shelxl_version_number 2018/3
_shelx_space_group_comment
;
The symmetry employed for this shelxl refinement is uniquely defined
by the following loop, which should always be used as a source of
symmetry information in preference to the above space-group names.
They are only intended as comments.
;
_shelx_estimated_absorpt_t_max 0.731
_shelx_estimated_absorpt_t_min 0.731
_reflns_odcompleteness_completeness 99.96
_reflns_odcompleteness_iscentric 1
_reflns_odcompleteness_theta 66.97
_olex2_refinement_description
;
1. Fixed Uiso
 At 1.2 times of:
  All C(H) groups, All C(H,H) groups
 At 1.5 times of:
  All C(H,H,H) groups
2.a Secondary CH2 refined with riding coordinates:
 C011(H01A,H01B), C018(H01C,H01D), C01B(H01F,H01G), C01E(H01I,H01J), C022(H02A,
 H02B), C023(H02C,H02D), C028(H02E,H02F), C02F(H02H,H02I), C02G(H02J,H02K),
 C02M(H02Q,H02R), C02Q(H02V,H02W), C02T(H02Z,H), C02X(H2,HC), C02Y(H3,HD),
 C033(H03G,H03H), C036(H03L,H03M), C039(H03N,H03O), C03B(H03Q,H03R), C03H(H03V,
 H03W), C03K(H03Z,HG), C03R(H8,HL), C03S(H9,HM), C03T(H10,HN), C03Z(H16,HS)
2.b Aromatic/amide H refined with riding coordinates:
 C00W(H00W), C010(H010), C012(H012), C014(H014), C017(H017), C01A(H01E),
 C01C(H01H), C01G(H01K), C01K(H01L), C01N(H01N), C01O(H01O), C01P(H01P),
 C01Q(H01Q), C01T(H01T), C01U(H01U), C025(H025), C027(H027), C02B(H02G),
 C02H(H02L), C02I(H02M), C02N(H02S), C02O(H02T), C02P(H02U), C02R(H02X),
 C02S(H02Y), C02W(H1), C02Z(H4), C030(H030), C034(H034), C037(H037), C038(H038),
  C03A(H03P), C03C(H03S), C03D(H03T), C03E(H03U), C03I(H03X), C03L(H03),
 C03O(H6), C03U(H11), C03V(H12), C03W(H13), C040(H040), C041(H041), C042(H042),
 C043(H043), C044(H044), C045(H045), C046(H046)
2.c Idealised Me refined as rotating group:
 C01R(H01M,H01R,H01S), C01W(H01V,H01W,H01X), C02L(H02N,H02O,H02P), C02V(H02,HA,
 HB), C031(H03A,H03B,H03C), C032(H03D,H03E,H03F), C035(H03I,H03J,H03K),
 C03J(H03Y,HE,HF), C03M(H5,HH,HI), C03P(H7,HJ,HK), C03X(H14,HO,HP), C03Y(H15,HQ,
 HR)
;
_olex2_submission_special_instructions 'No special instructions were received'
_oxdiff_exptl_absorpt_empirical_details
;
Empirical correction (ABSPACK) includes:
- Absorption correction using spherical harmonics
- Frame scaling
;
_oxdiff_exptl_absorpt_empirical_full_max 1.186
_oxdiff_exptl_absorpt_empirical_full_min 0.888

loop_
_space_group_symop_operation_xyz
'x, y, z'
'x, -y, z+1/2'

loop_
_atom_site_label
_atom_site_type_symbol
_atom_site_fract_x
_atom_site_fract_y
_atom_site_fract_z
_atom_site_U_iso_or_equiv
_atom_site_adp_type
_atom_site_occupancy
_atom_site_site_symmetry_order
_atom_site_calc_flag
_atom_site_refinement_flags_posn
_atom_site_refinement_flags_adp
_atom_site_refinement_flags_occupancy
_atom_site_disorder_assembly
_atom_site_disorder_group
Cu01 Cu 0.49885(9) 0.71470(4) 0.38919(6) 0.0413(3) Uani 1 1 d . . . . .
Cu02 Cu 0.47915(9) 0.76899(4) 0.61216(6) 0.0444(3) Uani 1 1 d . . . . .
Cu03 Cu 0.56054(9) 0.62948(4) 0.50723(6) 0.0416(3) Uani 1 1 d . . . . .
Cu04 Cu 0.33847(9) 0.69790(4) 0.51294(6) 0.0396(2) Uani 1 1 d . . . . .
Cu05 Cu 0.64064(10) 0.78416(5) 0.48702(6) 0.0476(3) Uani 1 1 d . . . . .
Cu06 Cu 0.42219(11) 0.85344(4) 0.49229(7) 0.0489(3) Uani 1 1 d . . . . .
N007 N 0.6111(6) 0.7307(2) 0.6142(4) 0.0447(14) Uani 1 1 d . . . . .
N008 N 1.2908(6) 0.6340(2) 0.2954(4) 0.0432(13) Uani 1 1 d . . . . .
N009 N 0.3558(5) 0.8106(2) 0.6160(4) 0.0424(13) Uani 1 1 d . . . . .
N00A N 0.6813(6) 0.7394(3) 0.5626(3) 0.0436(13) Uani 1 1 d . . . . .
N00B N 1.1052(5) 0.6914(2) 0.8948(4) 0.0414(12) Uani 1 1 d . . . . .
N00C N 0.3302(6) 0.8458(3) 0.5641(4) 0.0475(14) Uani 1 1 d . . . . .
C00D C 0.3616(7) 0.5865(3) 0.6560(4) 0.0413(14) Uani 1 1 d . . . . .
N00E N -0.3278(6) 0.8615(3) 0.6906(4) 0.0463(14) Uani 1 1 d . . . . .
N00F N -0.1634(6) 0.8188(2) 0.1010(4) 0.0467(14) Uani 1 1 d . . . . .
N00G N 0.6542(6) 0.6393(2) 0.4360(4) 0.0434(13) Uani 1 1 d . . . . .
N00H N 0.4605(5) 0.6173(2) 0.5739(4) 0.0398(11) Uani 1 1 d . . . . .
N00I N 0.3663(6) 0.6453(2) 0.5752(4) 0.0383(11) Uani 1 1 d . . . . .
C00J C 1.1051(6) 0.7389(3) 0.9065(4) 0.0399(13) Uani 1 1 d . . . . .
N00K N 0.0104(7) 0.4602(2) 0.5295(5) 0.0513(15) Uani 1 1 d . . . . .
N00L N 0.6218(6) 0.6744(3) 0.3830(4) 0.0473(15) Uani 1 1 d . . . . .
N00M N 0.2960(5) 0.7454(2) 0.4398(3) 0.0393(12) Uani 1 1 d . . . . .
C00N C -0.4343(6) 0.8741(3) 0.7807(4) 0.0408(14) Uani 1 1 d . . . . .
C00O C 0.4580(7) 0.5811(3) 0.6219(4) 0.0431(15) Uani 1 1 d . . . . .
N00P N 0.5212(7) 0.8650(3) 0.4254(5) 0.0512(16) Uani 1 1 d . . . . .
C00Q C -0.2803(7) 0.8287(3) 0.1024(4) 0.0425(15) Uani 1 1 d . . . . .
C00R C 1.2224(6) 0.7567(2) 0.9115(4) 0.0351(12) Uani 1 1 d . . . . .
C00S C 0.3062(6) 0.6267(3) 0.6253(4) 0.0409(14) Uani 1 1 d . . . . .
C00T C -0.3495(6) 0.8458(3) 0.7588(4) 0.0406(14) Uani 1 1 d . . . . .
C00U C -0.1877(7) 0.4476(2) 0.4666(5) 0.0457(15) Uani 1 1 d . . . . .
N00V N 0.6170(6) 0.8356(3) 0.4231(4) 0.0488(15) Uani 1 1 d . . . . .
C00W C 1.0098(7) 0.7675(3) 0.9136(4) 0.0448(15) Uani 1 1 d . . . . .
H00W H 0.931319 0.755360 0.910330 0.054 Uiso 1 1 calc R U . . .
N00X N 0.9334(7) 1.0454(2) 0.4233(4) 0.0489(14) Uani 1 1 d . . . . .
C00Y C 1.3666(7) 0.5957(3) 0.3211(4) 0.0480(17) Uani 1 1 d . . . . .
C00Z C -0.1210(8) 0.4574(3) 0.4085(5) 0.0486(16) Uani 1 1 d . . . . .
C010 C 1.4183(7) 0.7130(3) 0.9028(4) 0.0440(15) Uani 1 1 d . . . . .
H010 H 1.469233 0.739471 0.908378 0.053 Uiso 1 1 calc R U . . .
C011 C 0.1099(8) 0.8682(3) 0.6821(5) 0.0473(17) Uani 1 1 d . . . . .
H01A H 0.103867 0.902271 0.676674 0.057 Uiso 1 1 calc R U . . .
H01B H 0.134367 0.860994 0.738495 0.057 Uiso 1 1 calc R U . . .
C012 C 1.2437(7) 0.8040(3) 0.9254(5) 0.0442(15) Uani 1 1 d . . . . .
H012 H 1.322184 0.816575 0.930262 0.053 Uiso 1 1 calc R U . . .
C013 C 1.3119(6) 0.6502(2) 0.2272(4) 0.0385(13) Uani 1 1 d . . . . .
C014 C -0.4692(7) 0.8656(3) 0.8503(5) 0.0516(18) Uani 1 1 d . . . . .
H014 H -0.527389 0.884783 0.865052 0.062 Uiso 1 1 calc R U . . .
C015 C 0.6588(6) 0.6964(3) 0.6613(4) 0.0428(15) Uani 1 1 d . . . . .
C016 C 0.2037(7) 0.7746(3) 0.4220(4) 0.0432(15) Uani 1 1 d . . . . .
C017 C -0.2970(7) 0.8082(3) 0.8050(6) 0.0542(19) Uani 1 1 d . . . . .
H017 H -0.239749 0.788530 0.790170 0.065 Uiso 1 1 calc R U . . .
C018 C 1.0776(7) 0.6259(3) 0.2987(5) 0.052(2) Uani 1 1 d . . . . .
H01C H 1.088842 0.592037 0.304537 0.063 Uiso 1 1 calc R U . . .
H01D H 1.048196 0.632947 0.242493 0.063 Uiso 1 1 calc R U . . .
C019 C 0.2825(7) 0.8142(3) 0.6656(4) 0.0450(15) Uani 1 1 d . . . . .
C01A C 1.3722(11) 0.5663(4) 0.3860(6) 0.069(3) Uani 1 1 d . . . . .
H01E H 1.318661 0.569610 0.419045 0.083 Uiso 1 1 calc R U . . .
C01B C 0.8442(7) 0.6401(3) 0.6746(5) 0.0511(18) Uani 1 1 d . . . . .
H01F H 0.879195 0.627109 0.633256 0.061 Uiso 1 1 calc R U . . .
H01G H 0.792699 0.615782 0.689095 0.061 Uiso 1 1 calc R U . . .
C01C C -0.4557(9) 0.8726(4) 0.1088(5) 0.059(2) Uani 1 1 d . . . . .
H01H H -0.493757 0.901365 0.113202 0.071 Uiso 1 1 calc R U . . .
N01D N 0.3671(5) 0.7530(2) 0.3872(3) 0.0418(12) Uani 1 1 d . . . . .
C01E C -0.0144(8) 0.8473(3) 0.6478(5) 0.052(2) Uani 1 1 d . . . . .
H01I H -0.009140 0.813188 0.653614 0.063 Uiso 1 1 calc R U . . .
H01J H -0.039459 0.854404 0.591452 0.063 Uiso 1 1 calc R U . . .
C01F C -0.1038(7) 0.4503(3) 0.5394(5) 0.0453(15) Uani 1 1 d . . . . .
C01G C 1.4638(7) 0.6690(3) 0.8948(5) 0.0501(17) Uani 1 1 d . . . . .
H01K H 1.547297 0.665064 0.897306 0.060 Uiso 1 1 calc R U . . .
C01H C -0.3492(8) 0.7874(3) 0.0921(4) 0.0442(15) Uani 1 1 d . . . . .
C01I C 1.0476(8) 1.0467(2) 0.4146(5) 0.0460(15) Uani 1 1 d . . . . .
C01J C 0.2066(7) 0.8514(3) 0.6449(4) 0.0442(16) Uani 1 1 d . . . . .
C01K C -0.3336(9) 0.8715(3) 0.1118(5) 0.0538(19) Uani 1 1 d . . . . .
H01L H -0.286741 0.899036 0.119922 0.065 Uiso 1 1 calc R U . . .
C01L C 0.2104(7) 0.8027(3) 0.3576(5) 0.0477(17) Uani 1 1 d . . . . .
C01M C 1.2962(6) 0.7174(2) 0.9023(4) 0.0370(13) Uani 1 1 d . . . . .
C01N C 1.0343(8) 0.8145(3) 0.9256(5) 0.0512(17) Uani 1 1 d . . . . .
H01N H 0.970652 0.834838 0.929463 0.061 Uiso 1 1 calc R U . . .
C01O C 1.0887(7) 1.0558(2) 0.3479(5) 0.0447(15) Uani 1 1 d . . . . .
H01O H 1.032866 1.060590 0.299012 0.054 Uiso 1 1 calc R U . . .
C01P C -0.1540(10) 0.4610(3) 0.3273(6) 0.060(2) Uani 1 1 d . . . . .
H01P H -0.235069 0.455852 0.298690 0.072 Uiso 1 1 calc R U . . .
C01Q C 1.1483(9) 0.8323(3) 0.9320(5) 0.0514(17) Uani 1 1 d . . . . .
H01Q H 1.161966 0.864444 0.941066 0.062 Uiso 1 1 calc R U . . .
C01R C 0.1083(7) 0.7745(3) 0.4671(5) 0.0448(15) Uani 1 1 d . . . . .
H01M H 0.054727 0.747803 0.451208 0.067 Uiso 1 1 calc R U . . .
H01R H 0.060957 0.803076 0.456502 0.067 Uiso 1 1 calc R U . . .
H01S H 0.146861 0.772367 0.522934 0.067 Uiso 1 1 calc R U . . .
C01S C 0.7635(6) 0.6805(3) 0.6401(4) 0.0470(17) Uani 1 1 d . . . . .
C01T C 1.2560(7) 0.6854(3) 0.1788(5) 0.0468(15) Uani 1 1 d . . . . .
H01T H 1.194631 0.703597 0.191982 0.056 Uiso 1 1 calc R U . . .
C01U C 1.3833(6) 0.6667(3) 0.0923(4) 0.0478(17) Uani 1 1 d . . . . .
H01U H 1.406147 0.672378 0.045069 0.057 Uiso 1 1 calc R U . . .
C01V C 0.7680(8) 0.6340(3) 0.3509(5) 0.0515(19) Uani 1 1 d . . . . .
C01W C 0.2946(9) 0.7808(3) 0.7316(5) 0.0544(19) Uani 1 1 d . . . . .
H01V H 0.333844 0.752458 0.719940 0.082 Uiso 1 1 calc R U . . .
H01W H 0.214135 0.773314 0.738590 0.082 Uiso 1 1 calc R U . . .
H01X H 0.343613 0.794751 0.779524 0.082 Uiso 1 1 calc R U . . .
C01X C 0.7429(7) 0.6151(3) 0.4164(5) 0.0454(16) Uani 1 1 d . . . . .
C01Y C 0.2403(8) 0.8713(3) 0.5795(5) 0.0490(18) Uani 1 1 d . . . . .
C01Z C 0.3188(7) 0.7860(3) 0.3404(5) 0.0450(16) Uani 1 1 d . . . . .
C020 C -0.2672(7) 0.7512(3) 0.0834(4) 0.0432(15) Uani 1 1 d . . . . .
C021 C 0.7743(7) 0.7085(3) 0.5798(4) 0.0437(15) Uani 1 1 d . . . . .
C022 C 0.3246(8) 0.5546(3) 0.7136(5) 0.0496(16) Uani 1 1 d . . . . .
H02A H 0.262844 0.570543 0.734806 0.059 Uiso 1 1 calc R U . . .
H02B H 0.395939 0.549124 0.757595 0.059 Uiso 1 1 calc R U . . .
C023 C 0.9841(8) 0.6417(4) 0.3413(6) 0.061(3) Uani 1 1 d . . . . .
H02C H 0.975284 0.675721 0.336849 0.073 Uiso 1 1 calc R U . . .
H02D H 1.013076 0.633924 0.397275 0.073 Uiso 1 1 calc R U . . .
C024 C -0.1528(7) 0.7720(2) 0.0909(4) 0.0401(14) Uani 1 1 d . . . . .
C025 C -0.2605(8) 0.4369(3) 0.6034(5) 0.0526(18) Uani 1 1 d . . . . .
H025 H -0.288426 0.434812 0.649589 0.063 Uiso 1 1 calc R U . . .
C026 C -0.4648(7) 0.9112(3) 0.7239(6) 0.0529(19) Uani 1 1 d . . . . .
C027 C 1.2914(7) 0.6935(3) 0.1105(5) 0.0514(18) Uani 1 1 d . . . . .
H027 H 1.253301 0.717249 0.075986 0.062 Uiso 1 1 calc R U . . .
C028 C 1.1974(8) 0.6499(3) 0.3307(5) 0.053(2) Uani 1 1 d . . . . .
H02E H 1.186501 0.683679 0.322010 0.064 Uiso 1 1 calc R U . . .
H02F H 1.223419 0.644642 0.387672 0.064 Uiso 1 1 calc R U . . .
C029 C 1.4059(6) 0.6233(2) 0.2097(4) 0.0381(13) Uani 1 1 d . . . . .
C02A C -0.3942(7) 0.9019(3) 0.6688(5) 0.0483(17) Uani 1 1 d . . . . .
C02B C 0.8407(10) 1.0267(3) 0.5354(6) 0.057(2) Uani 1 1 d . . . . .
H02G H 0.758657 1.029458 0.506996 0.068 Uiso 1 1 calc R U . . .
C02C C 0.9346(9) 1.0338(2) 0.4991(6) 0.0523(18) Uani 1 1 d . . . . .
C02D C -0.0006(9) 0.4651(3) 0.4485(5) 0.0516(18) Uani 1 1 d . . . . .
C02E C 0.6801(7) 0.8552(3) 0.3771(5) 0.0490(18) Uani 1 1 d . . . . .
C02F C -0.0677(8) 0.8533(3) 0.1086(5) 0.0532(19) Uani 1 1 d . . . . .
H02H H -0.101702 0.881595 0.079848 0.064 Uiso 1 1 calc R U . . .
H02I H -0.004196 0.841193 0.084633 0.064 Uiso 1 1 calc R U . . .
C02G C 0.8595(8) 0.6189(4) 0.3086(6) 0.058(2) Uani 1 1 d . . . . .
H02J H 0.830123 0.626959 0.252790 0.069 Uiso 1 1 calc R U . . .
H02K H 0.868469 0.584876 0.312559 0.069 Uiso 1 1 calc R U . . .
C02H C 1.4409(6) 0.6324(3) 0.1416(4) 0.0444(15) Uani 1 1 d . . . . .
H02L H 1.504273 0.615114 0.129041 0.053 Uiso 1 1 calc R U . . .
C02I C -0.4185(8) 0.8294(4) 0.8960(5) 0.055(2) Uani 1 1 d . . . . .
H02M H -0.441137 0.823445 0.943198 0.066 Uiso 1 1 calc R U . . .
C02J C 1.4403(6) 0.5898(3) 0.2713(5) 0.0448(15) Uani 1 1 d . . . . .
C02K C 1.2210(7) 0.6783(2) 0.8921(4) 0.0392(13) Uani 1 1 d . . . . .
C02L C 0.5999(7) 0.6797(3) 0.7236(5) 0.0485(17) Uani 1 1 d . . . . .
H02N H 0.631718 0.697326 0.771616 0.073 Uiso 1 1 calc R U . . .
H02O H 0.617519 0.646766 0.733537 0.073 Uiso 1 1 calc R U . . .
H02P H 0.512233 0.684232 0.706218 0.073 Uiso 1 1 calc R U . . .
C02M C 0.1308(8) 0.8390(3) 0.3208(5) 0.0508(17) Uani 1 1 d . . . . .
H02Q H 0.179288 0.867069 0.317625 0.061 Uiso 1 1 calc R U . . .
H02R H 0.074453 0.846624 0.353489 0.061 Uiso 1 1 calc R U . . .
C02N C -0.3083(7) 0.4356(3) 0.4624(5) 0.0498(16) Uani 1 1 d . . . . .
H02S H -0.364518 0.430717 0.413667 0.060 Uiso 1 1 calc R U . . .
C02O C -0.0664(9) 0.6980(3) 0.0760(5) 0.0541(19) Uani 1 1 d . . . . .
H02T H 0.001525 0.679410 0.074049 0.065 Uiso 1 1 calc R U . . .
C02P C -0.3430(7) 0.4311(3) 0.5323(6) 0.0538(18) Uani 1 1 d . . . . .
H02U H -0.424725 0.423948 0.530974 0.065 Uiso 1 1 calc R U . . .
C02Q C 0.1204(8) 0.4616(3) 0.5889(6) 0.059(2) Uani 1 1 d . . . . .
H02V H 0.185840 0.448041 0.568293 0.071 Uiso 1 1 calc R U . . .
H02W H 0.111416 0.442304 0.633262 0.071 Uiso 1 1 calc R U . . .
C02R C -0.3332(8) 0.8009(3) 0.8742(6) 0.056(2) Uani 1 1 d . . . . .
H02X H -0.298828 0.775941 0.907247 0.067 Uiso 1 1 calc R U . . .
C02S C -0.0519(8) 0.7461(3) 0.0890(4) 0.0489(16) Uani 1 1 d . . . . .
H02Y H 0.025224 0.760230 0.096399 0.059 Uiso 1 1 calc R U . . .
C02T C -0.1101(7) 0.8655(3) 0.6872(4) 0.0457(16) Uani 1 1 d . . . . .
H02Z H -0.084505 0.858790 0.743759 0.055 Uiso 1 1 calc R U . . .
H H -0.116300 0.899547 0.680764 0.055 Uiso 1 1 calc R U . . .
C02U C 0.6917(7) 0.6716(3) 0.3311(4) 0.0490(18) Uani 1 1 d . . . . .
C02V C 0.3724(7) 0.8030(3) 0.2756(5) 0.0474(17) Uani 1 1 d . . . . .
H02 H 0.459098 0.795964 0.288405 0.071 Uiso 1 1 calc R U . . .
HA H 0.360600 0.836512 0.269616 0.071 Uiso 1 1 calc R U . . .
HB H 0.332268 0.787521 0.226832 0.071 Uiso 1 1 calc R U . . .
C02W C -0.2807(8) 0.7031(3) 0.0682(5) 0.0488(17) Uani 1 1 d . . . . .
H1 H -0.357808 0.688831 0.059876 0.059 Uiso 1 1 calc R U . . .
C02X C -0.2334(8) 0.8439(3) 0.6535(5) 0.056(2) Uani 1 1 d . . . . .
H2 H -0.258332 0.850447 0.596904 0.067 Uiso 1 1 calc R U . . .
HC H -0.226982 0.809947 0.660303 0.067 Uiso 1 1 calc R U . . .
C02Y C 0.9489(7) 0.6503(3) 0.7463(5) 0.0515(17) Uani 1 1 d . . . . .
H3 H 1.001594 0.622730 0.758441 0.062 Uiso 1 1 calc R U . . .
HD H 0.998093 0.676160 0.734052 0.062 Uiso 1 1 calc R U . . .
C02Z C 1.2664(8) 0.6345(3) 0.8822(5) 0.0493(17) Uani 1 1 d . . . . .
H4 H 1.215656 0.608005 0.874960 0.059 Uiso 1 1 calc R U . . .
C030 C 1.5290(8) 0.5557(3) 0.2849(6) 0.057(2) Uani 1 1 d . . . . .
H030 H 1.581656 0.551730 0.251380 0.069 Uiso 1 1 calc R U . . .
C031 C 0.1968(8) 0.6514(3) 0.6410(6) 0.056(2) Uani 1 1 d . . . . .
H03A H 0.129048 0.629672 0.634004 0.083 Uiso 1 1 calc R U . . .
H03B H 0.174079 0.677294 0.604595 0.083 Uiso 1 1 calc R U . . .
H03C H 0.216959 0.663162 0.694604 0.083 Uiso 1 1 calc R U . . .
C032 C 0.8697(8) 0.7093(4) 0.5350(5) 0.055(2) Uani 1 1 d . . . . .
H03D H 0.833262 0.701304 0.480402 0.082 Uiso 1 1 calc R U . . .
H03E H 0.932938 0.686753 0.557385 0.082 Uiso 1 1 calc R U . . .
H03F H 0.905154 0.740304 0.537732 0.082 Uiso 1 1 calc R U . . .
C033 C 1.0026(7) 0.6612(3) 0.8939(5) 0.0488(17) Uani 1 1 d . . . . .
H03G H 0.966556 0.670141 0.937226 0.059 Uiso 1 1 calc R U . . .
H03H H 1.032015 0.629004 0.903233 0.059 Uiso 1 1 calc R U . . .
C034 C 0.0555(12) 0.4815(3) 0.3313(7) 0.071(3) Uani 1 1 d . . . . .
H034 H 0.113303 0.491088 0.303994 0.085 Uiso 1 1 calc R U . . .
C035 C 0.5518(8) 0.5440(3) 0.6332(5) 0.0511(17) Uani 1 1 d . . . . .
H03I H 0.562186 0.530253 0.685024 0.077 Uiso 1 1 calc R U . . .
H03J H 0.628736 0.557390 0.628712 0.077 Uiso 1 1 calc R U . . .
H03K H 0.526101 0.520103 0.593342 0.077 Uiso 1 1 calc R U . . .
C036 C 0.0579(8) 0.8262(3) 0.2394(5) 0.0509(17) Uani 1 1 d . . . . .
H03L H 0.113679 0.813198 0.210029 0.061 Uiso 1 1 calc R U . . .
H03M H -0.000462 0.801678 0.243839 0.061 Uiso 1 1 calc R U . . .
C037 C -0.5259(9) 0.8308(3) 0.0991(5) 0.0552(18) Uani 1 1 d . . . . .
H037 H -0.609327 0.831924 0.098432 0.066 Uiso 1 1 calc R U . . .
C038 C -0.1806(9) 0.6776(3) 0.0658(5) 0.0557(19) Uani 1 1 d . . . . .
H038 H -0.188860 0.645190 0.056992 0.067 Uiso 1 1 calc R U . . .
C039 C 0.9035(7) 0.6630(3) 0.8170(5) 0.0473(16) Uani 1 1 d . . . . .
H03N H 0.837656 0.641402 0.820688 0.057 Uiso 1 1 calc R U . . .
H03O H 0.868969 0.694557 0.809876 0.057 Uiso 1 1 calc R U . . .
C03A C 0.8700(11) 1.0155(3) 0.6133(7) 0.063(2) Uani 1 1 d . . . . .
H03P H 0.806812 1.010553 0.638673 0.076 Uiso 1 1 calc R U . . .
C03B C 0.1575(7) 0.5104(3) 0.6185(5) 0.0500(16) Uani 1 1 d . . . . .
H03Q H 0.168821 0.530005 0.574979 0.060 Uiso 1 1 calc R U . . .
H03R H 0.093079 0.524431 0.639643 0.060 Uiso 1 1 calc R U . . .
C03C C -0.1418(8) 0.4454(3) 0.6100(5) 0.0485(16) Uani 1 1 d . . . . .
H03S H -0.086076 0.447992 0.659447 0.058 Uiso 1 1 calc R U . . .
C03D C 1.3872(9) 0.6310(3) 0.8833(5) 0.0531(19) Uani 1 1 d . . . . .
H03T H 1.419163 0.601469 0.875807 0.064 Uiso 1 1 calc R U . . .
C03E C -0.0643(12) 0.4725(4) 0.2895(7) 0.071(3) Uani 1 1 d . . . . .
H03U H -0.084475 0.474221 0.234182 0.086 Uiso 1 1 calc R U . . .
C03F C 1.1288(9) 1.0387(3) 0.4870(6) 0.059(2) Uani 1 1 d . . . . .
C03G C 1.0569(9) 1.0299(3) 0.5408(6) 0.056(2) Uani 1 1 d . . . . .
C03H C 0.8237(7) 1.0535(3) 0.3590(5) 0.0488(16) Uani 1 1 d . . . . .
H03V H 0.840914 1.078425 0.325002 0.059 Uiso 1 1 calc R U . . .
H03W H 0.757251 1.064183 0.381544 0.059 Uiso 1 1 calc R U . . .
C03I C 1.4590(13) 0.5330(4) 0.3977(7) 0.085(5) Uani 1 1 d . . . . .
H03X H 1.466365 0.512527 0.440698 0.102 Uiso 1 1 calc R U . . .
C03J C 0.1912(9) 0.9121(3) 0.5326(6) 0.059(2) Uani 1 1 d . . . . .
H03Y H 0.155574 0.902539 0.478696 0.088 Uiso 1 1 calc R U . . .
HE H 0.256432 0.934327 0.533680 0.088 Uiso 1 1 calc R U . . .
HF H 0.128894 0.926532 0.554160 0.088 Uiso 1 1 calc R U . . .
C03K C 0.2741(8) 0.5081(3) 0.6815(5) 0.0495(17) Uani 1 1 d . . . . .
H03Z H 0.335684 0.492024 0.660245 0.059 Uiso 1 1 calc R U . . .
HG H 0.260277 0.489053 0.724990 0.059 Uiso 1 1 calc R U . . .
C03L C -0.4725(8) 0.7893(3) 0.0908(5) 0.0535(18) Uani 1 1 d . . . . .
H03 H -0.519169 0.761735 0.084140 0.064 Uiso 1 1 calc R U . . .
C03M C 0.4348(11) 0.9396(4) 0.3684(7) 0.069(3) Uani 1 1 d . . . . .
H5 H 0.358365 0.926784 0.374875 0.104 Uiso 1 1 calc R U . . .
HH H 0.422677 0.952436 0.315837 0.104 Uiso 1 1 calc R U . . .
HI H 0.462377 0.964124 0.406947 0.104 Uiso 1 1 calc R U . . .
C03N C 0.6290(8) 0.8972(3) 0.3497(5) 0.052(2) Uani 1 1 d . . . . .
C03O C 1.5370(10) 0.5276(4) 0.3499(7) 0.068(3) Uani 1 1 d . . . . .
H6 H 1.597387 0.504194 0.361581 0.081 Uiso 1 1 calc R U . . .
C03P C 0.6797(9) 0.7065(4) 0.2675(5) 0.0559(19) Uani 1 1 d . . . . .
H7 H 0.748145 0.728035 0.280443 0.084 Uiso 1 1 calc R U . . .
HJ H 0.603987 0.723718 0.261898 0.084 Uiso 1 1 calc R U . . .
HK H 0.679044 0.690708 0.218466 0.084 Uiso 1 1 calc R U . . .
C03Q C 0.5274(9) 0.9024(3) 0.3800(5) 0.055(2) Uani 1 1 d . . . . .
C03R C 0.7819(9) 1.0108(3) 0.3097(6) 0.0577(19) Uani 1 1 d . . . . .
H8 H 0.850567 0.998243 0.291264 0.069 Uiso 1 1 calc R U . . .
HL H 0.717712 1.019836 0.263350 0.069 Uiso 1 1 calc R U . . .
C03S C -0.0107(8) 0.8659(3) 0.1931(6) 0.0553(19) Uani 1 1 d . . . . .
H9 H 0.045228 0.892254 0.194582 0.066 Uiso 1 1 calc R U . . .
HM H -0.075099 0.876019 0.217995 0.066 Uiso 1 1 calc R U . . .
C03T C 0.6766(9) 0.9316(3) 0.3018(5) 0.055(2) Uani 1 1 d . . . . .
H10 H 0.610005 0.942666 0.258462 0.066 Uiso 1 1 calc R U . . .
HN H 0.738507 0.916859 0.279320 0.066 Uiso 1 1 calc R U . . .
C03U C 0.0899(11) 0.4768(3) 0.4100(8) 0.070(3) Uani 1 1 d . . . . .
H11 H 0.171620 0.481152 0.438056 0.084 Uiso 1 1 calc R U . . .
C03V C 0.9890(11) 1.0112(3) 0.6559(6) 0.067(3) Uani 1 1 d . . . . .
H12 H 1.006072 1.003199 0.709514 0.080 Uiso 1 1 calc R U . . .
C03W C 1.2138(8) 1.0577(3) 0.3545(6) 0.057(2) Uani 1 1 d . . . . .
H13 H 1.243728 1.064438 0.310244 0.069 Uiso 1 1 calc R U . . .
C03X C 0.7985(9) 0.5748(3) 0.4637(6) 0.058(2) Uani 1 1 d . . . . .
H14 H 0.804793 0.548919 0.429157 0.086 Uiso 1 1 calc R U . . .
HO H 0.748010 0.565623 0.498623 0.086 Uiso 1 1 calc R U . . .
HP H 0.879363 0.583196 0.494639 0.086 Uiso 1 1 calc R U . . .
C03Y C 0.7888(10) 0.8323(5) 0.3627(6) 0.069(3) Uani 1 1 d . . . . .
H15 H 0.781489 0.830547 0.306500 0.104 Uiso 1 1 calc R U . . .
HQ H 0.795823 0.801029 0.384719 0.104 Uiso 1 1 calc R U . . .
HR H 0.861006 0.850264 0.387500 0.104 Uiso 1 1 calc R U . . .
C03Z C 0.7333(9) 0.9732(3) 0.3541(6) 0.057(2) Uani 1 1 d . . . . .
H16 H 0.671326 0.986848 0.377859 0.069 Uiso 1 1 calc R U . . .
HS H 0.800195 0.961708 0.396878 0.069 Uiso 1 1 calc R U . . .
C040 C 1.0837(11) 1.0186(3) 0.6206(6) 0.065(2) Uani 1 1 d . . . . .
H040 H 1.165330 1.016032 0.649980 0.077 Uiso 1 1 calc R U . . .
C041 C -0.4716(11) 0.9724(5) 0.6047(8) 0.082(4) Uani 1 1 d . . . . .
H041 H -0.474120 0.994592 0.564705 0.099 Uiso 1 1 calc R U . . .
C042 C -0.3989(9) 0.9309(5) 0.6056(6) 0.075(3) Uani 1 1 d . . . . .
H042 H -0.357987 0.924253 0.566234 0.090 Uiso 1 1 calc R U . . .
C043 C 1.2545(10) 1.0403(5) 0.4919(7) 0.077(3) Uani 1 1 d . . . . .
H043 H 1.311142 1.034998 0.540278 0.093 Uiso 1 1 calc R U . . .
C044 C -0.5360(9) 0.9497(5) 0.7178(9) 0.085(4) Uani 1 1 d . . . . .
H044 H -0.584263 0.954632 0.753775 0.101 Uiso 1 1 calc R U . . .
C045 C -0.5378(12) 0.9812(7) 0.6597(10) 0.101(5) Uani 1 1 d . . . . .
H045 H -0.583718 1.008895 0.656883 0.122 Uiso 1 1 calc R U . . .
C046 C 1.2938(10) 1.0495(5) 0.4269(8) 0.081(4) Uani 1 1 d . . . . .
H046 H 1.378318 1.050366 0.430888 0.098 Uiso 1 1 calc R U . . .

loop_
_atom_site_aniso_label
_atom_site_aniso_U_11
_atom_site_aniso_U_22
_atom_site_aniso_U_33
_atom_site_aniso_U_23
_atom_site_aniso_U_13
_atom_site_aniso_U_12
Cu01 0.0378(5) 0.0509(6) 0.0396(5) -0.0090(4) 0.0180(4) -0.0088(4)
Cu02 0.0398(5) 0.0588(7) 0.0394(5) -0.0134(5) 0.0192(4) -0.0114(4)
Cu03 0.0406(5) 0.0494(6) 0.0409(5) -0.0091(4) 0.0216(4) -0.0056(4)
Cu04 0.0402(5) 0.0449(5) 0.0376(5) -0.0044(4) 0.0169(4) -0.0056(4)
Cu05 0.0495(6) 0.0604(7) 0.0382(5) -0.0121(5) 0.0208(4) -0.0178(5)
Cu06 0.0567(6) 0.0534(6) 0.0476(6) -0.0125(5) 0.0337(5) -0.0176(5)
N007 0.040(3) 0.056(4) 0.043(3) -0.015(3) 0.019(2) -0.016(3)
N008 0.038(3) 0.053(3) 0.043(3) 0.000(3) 0.019(2) -0.004(2)
N009 0.041(3) 0.056(3) 0.036(3) -0.012(3) 0.021(2) -0.011(2)
N00A 0.038(3) 0.063(4) 0.033(2) -0.011(3) 0.015(2) -0.020(3)
N00B 0.038(3) 0.038(3) 0.044(3) 0.001(2) 0.003(2) -0.006(2)
N00C 0.047(3) 0.053(3) 0.048(3) -0.015(3) 0.021(3) -0.012(3)
C00D 0.043(3) 0.045(3) 0.040(3) -0.010(3) 0.016(3) -0.002(3)
N00E 0.043(3) 0.061(4) 0.034(3) -0.005(3) 0.009(2) -0.013(3)
N00F 0.050(3) 0.047(3) 0.040(3) 0.005(3) 0.003(2) -0.006(3)
N00G 0.043(3) 0.051(3) 0.044(3) -0.011(3) 0.023(2) -0.007(2)
N00H 0.041(3) 0.041(3) 0.042(3) -0.007(2) 0.018(2) -0.001(2)
N00I 0.043(3) 0.042(3) 0.037(3) -0.003(2) 0.022(2) -0.011(2)
C00J 0.042(3) 0.041(3) 0.037(3) 0.003(3) 0.011(2) -0.003(3)
N00K 0.057(4) 0.040(3) 0.058(4) -0.002(3) 0.015(3) -0.005(3)
N00L 0.045(3) 0.059(4) 0.046(3) -0.022(3) 0.027(3) -0.011(3)
N00M 0.039(3) 0.046(3) 0.038(3) -0.006(2) 0.019(2) -0.008(2)
C00N 0.028(3) 0.047(4) 0.047(4) 0.001(3) 0.008(2) -0.006(2)
C00O 0.042(3) 0.049(4) 0.041(3) -0.004(3) 0.016(3) -0.010(3)
N00P 0.056(4) 0.052(4) 0.057(4) -0.013(3) 0.036(3) -0.014(3)
C00Q 0.046(4) 0.043(3) 0.035(3) 0.003(3) 0.004(3) -0.007(3)
C00R 0.041(3) 0.037(3) 0.029(3) 0.006(2) 0.012(2) -0.001(2)
C00S 0.037(3) 0.055(4) 0.038(3) -0.001(3) 0.022(3) -0.009(3)
C00T 0.038(3) 0.046(3) 0.039(3) 0.000(3) 0.011(3) -0.010(3)
C00U 0.048(4) 0.033(3) 0.055(4) 0.007(3) 0.010(3) 0.003(3)
N00V 0.051(3) 0.057(4) 0.047(3) -0.008(3) 0.028(3) -0.014(3)
C00W 0.043(3) 0.056(4) 0.036(3) 0.011(3) 0.011(3) 0.009(3)
N00X 0.062(4) 0.039(3) 0.050(3) -0.004(3) 0.021(3) -0.011(3)
C00Y 0.045(4) 0.054(4) 0.040(3) 0.005(3) 0.001(3) -0.021(3)
C00Z 0.061(4) 0.034(3) 0.050(4) 0.004(3) 0.013(3) 0.008(3)
C010 0.045(4) 0.047(4) 0.042(3) 0.001(3) 0.015(3) -0.006(3)
C011 0.064(4) 0.043(3) 0.045(4) -0.015(3) 0.032(3) -0.010(3)
C012 0.048(4) 0.039(3) 0.047(4) 0.002(3) 0.016(3) -0.004(3)
C013 0.033(3) 0.043(3) 0.040(3) -0.007(3) 0.010(2) -0.008(2)
C014 0.042(4) 0.061(5) 0.057(4) 0.002(4) 0.021(3) -0.009(3)
C015 0.035(3) 0.059(4) 0.034(3) -0.006(3) 0.007(2) -0.007(3)
C016 0.039(3) 0.056(4) 0.039(3) -0.010(3) 0.017(3) -0.009(3)
C017 0.043(4) 0.054(4) 0.069(5) 0.009(4) 0.020(4) 0.000(3)
C018 0.048(4) 0.063(5) 0.056(4) -0.025(4) 0.032(3) -0.021(3)
C019 0.049(4) 0.052(4) 0.040(3) -0.013(3) 0.023(3) -0.012(3)
C01A 0.076(6) 0.078(6) 0.050(5) 0.008(4) 0.006(4) -0.040(5)
C01B 0.035(3) 0.071(5) 0.046(4) -0.009(4) 0.008(3) -0.006(3)
C01C 0.056(5) 0.064(5) 0.052(5) -0.001(4) 0.002(4) 0.008(4)
N01D 0.035(3) 0.059(4) 0.036(3) -0.003(3) 0.017(2) -0.009(2)
C01E 0.056(4) 0.056(4) 0.053(4) -0.029(4) 0.031(3) -0.023(3)
C01F 0.051(4) 0.038(3) 0.052(4) 0.002(3) 0.022(3) -0.002(3)
C01G 0.044(4) 0.058(4) 0.051(4) -0.004(3) 0.016(3) 0.010(3)
C01H 0.053(4) 0.042(3) 0.038(3) 0.003(3) 0.012(3) -0.004(3)
C01I 0.056(4) 0.027(3) 0.059(4) 0.003(3) 0.021(3) 0.004(3)
C01J 0.052(4) 0.051(4) 0.036(3) -0.014(3) 0.022(3) -0.017(3)
C01K 0.064(5) 0.050(4) 0.045(4) -0.003(3) 0.008(3) -0.008(3)
C01L 0.036(3) 0.063(5) 0.045(4) -0.010(3) 0.012(3) -0.014(3)
C01M 0.040(3) 0.040(3) 0.031(3) 0.002(2) 0.008(2) -0.001(2)
C01N 0.059(4) 0.056(4) 0.041(4) 0.007(3) 0.018(3) 0.014(4)
C01O 0.052(4) 0.035(3) 0.051(4) 0.003(3) 0.018(3) 0.002(3)
C01P 0.079(6) 0.056(5) 0.053(4) 0.005(4) 0.033(4) 0.005(4)
C01Q 0.065(5) 0.038(3) 0.052(4) 0.005(3) 0.016(4) 0.004(3)
C01R 0.037(3) 0.059(4) 0.044(4) -0.002(3) 0.021(3) -0.004(3)
C01S 0.030(3) 0.071(5) 0.041(3) -0.015(3) 0.012(3) -0.015(3)
C01T 0.040(3) 0.044(3) 0.056(4) 0.000(3) 0.011(3) 0.005(3)
C01U 0.035(3) 0.070(5) 0.038(3) 0.004(3) 0.008(3) -0.006(3)
C01V 0.049(4) 0.058(4) 0.058(4) -0.020(4) 0.034(4) -0.014(3)
C01W 0.068(5) 0.064(5) 0.040(4) -0.010(3) 0.030(4) -0.008(4)
C01X 0.045(3) 0.045(4) 0.052(4) -0.021(3) 0.023(3) -0.004(3)
C01Y 0.058(4) 0.050(4) 0.051(4) -0.011(3) 0.038(4) -0.017(3)
C01Z 0.039(3) 0.058(4) 0.041(3) -0.004(3) 0.015(3) -0.010(3)
C020 0.045(3) 0.044(4) 0.039(3) 0.005(3) 0.008(3) -0.007(3)
C021 0.037(3) 0.054(4) 0.042(3) -0.017(3) 0.012(3) -0.009(3)
C022 0.056(4) 0.052(4) 0.045(4) -0.001(3) 0.022(3) -0.006(3)
C023 0.052(4) 0.077(6) 0.067(5) -0.036(5) 0.040(4) -0.024(4)
C024 0.050(4) 0.037(3) 0.032(3) 0.007(2) 0.009(2) -0.005(3)
C025 0.059(4) 0.051(4) 0.058(4) 0.011(3) 0.032(4) 0.011(3)
C026 0.035(3) 0.058(4) 0.065(5) 0.014(4) 0.011(3) -0.007(3)
C027 0.042(3) 0.060(4) 0.050(4) 0.018(3) 0.007(3) -0.003(3)
C028 0.054(4) 0.062(5) 0.053(4) -0.022(4) 0.029(3) -0.019(4)
C029 0.030(3) 0.043(3) 0.040(3) 0.003(3) 0.006(2) 0.000(2)
C02A 0.039(3) 0.058(4) 0.043(3) 0.007(3) -0.001(3) -0.012(3)
C02B 0.073(5) 0.043(4) 0.066(5) -0.002(4) 0.037(4) -0.010(4)
C02C 0.069(5) 0.029(3) 0.065(5) -0.004(3) 0.028(4) -0.008(3)
C02D 0.069(5) 0.034(3) 0.062(5) -0.007(3) 0.036(4) -0.006(3)
C02E 0.046(4) 0.064(5) 0.043(4) -0.014(3) 0.022(3) -0.020(3)
C02F 0.054(4) 0.052(4) 0.049(4) 0.018(3) 0.005(3) -0.013(3)
C02G 0.050(4) 0.077(6) 0.059(5) -0.029(4) 0.038(4) -0.021(4)
C02H 0.033(3) 0.062(4) 0.040(3) 0.001(3) 0.012(3) -0.003(3)
C02I 0.049(4) 0.073(5) 0.047(4) -0.001(4) 0.019(3) -0.020(4)
C02J 0.032(3) 0.045(4) 0.054(4) -0.002(3) 0.003(3) -0.008(3)
C02K 0.049(3) 0.036(3) 0.031(3) 0.002(2) 0.008(2) -0.003(3)
C02L 0.036(3) 0.067(5) 0.044(4) -0.011(3) 0.012(3) -0.012(3)
C02M 0.054(4) 0.060(4) 0.039(3) 0.001(3) 0.012(3) 0.000(3)
C02N 0.045(4) 0.048(4) 0.055(4) 0.009(3) 0.009(3) 0.001(3)
C02O 0.061(5) 0.048(4) 0.051(4) 0.003(3) 0.011(4) 0.009(3)
C02P 0.043(4) 0.050(4) 0.071(5) 0.012(4) 0.019(3) 0.003(3)
C02Q 0.047(4) 0.055(4) 0.074(6) -0.007(4) 0.011(4) -0.001(3)
C02R 0.045(4) 0.065(5) 0.057(5) 0.016(4) 0.010(3) -0.006(3)
C02S 0.052(4) 0.056(4) 0.039(3) 0.006(3) 0.011(3) -0.005(3)
C02T 0.049(4) 0.052(4) 0.040(3) -0.016(3) 0.019(3) -0.015(3)
C02U 0.051(4) 0.072(5) 0.032(3) -0.017(3) 0.026(3) -0.021(4)
C02V 0.041(3) 0.063(5) 0.041(4) 0.008(3) 0.015(3) -0.002(3)
C02W 0.061(4) 0.041(4) 0.047(4) -0.002(3) 0.017(3) -0.011(3)
C02X 0.054(4) 0.067(5) 0.056(4) -0.031(4) 0.030(4) -0.029(4)
C02Y 0.041(3) 0.060(4) 0.053(4) -0.006(4) 0.011(3) -0.002(3)
C02Z 0.060(4) 0.039(3) 0.042(4) 0.001(3) 0.000(3) 0.004(3)
C030 0.053(4) 0.046(4) 0.066(5) 0.007(4) 0.001(4) 0.000(3)
C031 0.057(4) 0.052(4) 0.071(5) 0.008(4) 0.041(4) 0.008(3)
C032 0.041(4) 0.080(6) 0.047(4) -0.015(4) 0.020(3) -0.015(4)
C033 0.044(3) 0.057(4) 0.043(4) 0.009(3) 0.005(3) -0.013(3)
C034 0.106(8) 0.046(4) 0.084(7) -0.001(4) 0.069(7) 0.000(5)
C035 0.049(4) 0.054(4) 0.055(4) -0.008(3) 0.023(3) 0.001(3)
C036 0.049(4) 0.054(4) 0.045(4) 0.008(3) 0.004(3) -0.003(3)
C037 0.064(5) 0.056(4) 0.049(4) -0.002(3) 0.019(4) -0.002(4)
C038 0.071(5) 0.045(4) 0.053(4) 0.003(3) 0.019(4) -0.005(4)
C039 0.037(3) 0.052(4) 0.053(4) 0.001(3) 0.011(3) -0.006(3)
C03A 0.087(7) 0.040(4) 0.074(6) 0.001(4) 0.042(5) 0.000(4)
C03B 0.042(3) 0.050(4) 0.059(4) -0.001(3) 0.014(3) -0.002(3)
C03C 0.060(4) 0.038(3) 0.046(4) 0.002(3) 0.011(3) 0.001(3)
C03D 0.062(5) 0.048(4) 0.044(4) -0.010(3) 0.003(3) 0.007(3)
C03E 0.096(8) 0.064(5) 0.070(6) 0.004(5) 0.050(6) 0.000(5)
C03F 0.069(5) 0.053(4) 0.060(5) 0.025(4) 0.028(4) 0.027(4)
C03G 0.062(5) 0.040(4) 0.070(5) 0.013(4) 0.022(4) 0.010(3)
C03H 0.050(4) 0.045(4) 0.055(4) 0.001(3) 0.019(3) -0.005(3)
C03I 0.111(10) 0.056(5) 0.065(6) 0.027(5) -0.022(7) -0.032(6)
C03J 0.071(5) 0.052(4) 0.066(5) -0.005(4) 0.040(4) -0.002(4)
C03K 0.053(4) 0.041(3) 0.061(4) -0.003(3) 0.025(3) -0.008(3)
C03L 0.053(4) 0.059(5) 0.050(4) 0.002(4) 0.016(3) -0.008(4)
C03M 0.082(7) 0.058(5) 0.084(7) -0.002(5) 0.052(6) -0.007(5)
C03N 0.052(4) 0.060(5) 0.053(4) -0.019(4) 0.029(3) -0.029(4)
C03O 0.065(5) 0.057(5) 0.071(6) 0.023(5) -0.001(5) 0.000(4)
C03P 0.059(5) 0.067(5) 0.049(4) -0.006(4) 0.027(4) -0.005(4)
C03Q 0.070(5) 0.053(4) 0.055(4) -0.020(4) 0.042(4) -0.027(4)
C03R 0.058(5) 0.060(5) 0.058(5) 0.004(4) 0.020(4) -0.011(4)
C03S 0.054(4) 0.045(4) 0.066(5) 0.014(4) 0.014(4) 0.003(3)
C03T 0.072(5) 0.050(4) 0.055(4) -0.007(4) 0.039(4) -0.022(4)
C03U 0.077(6) 0.047(4) 0.096(8) -0.018(5) 0.043(6) -0.017(4)
C03V 0.095(7) 0.052(5) 0.059(5) 0.018(4) 0.028(5) 0.010(5)
C03W 0.055(4) 0.053(4) 0.071(5) 0.019(4) 0.030(4) 0.016(3)
C03X 0.060(5) 0.050(4) 0.071(5) -0.014(4) 0.032(4) 0.000(4)
C03Y 0.063(5) 0.092(7) 0.063(5) -0.005(5) 0.035(5) -0.021(5)
C03Z 0.066(5) 0.052(4) 0.061(5) -0.009(4) 0.029(4) -0.019(4)
C040 0.080(6) 0.052(4) 0.066(5) 0.026(4) 0.028(5) 0.020(4)
C041 0.072(6) 0.095(8) 0.073(7) 0.045(7) 0.003(5) 0.003(6)
C042 0.048(4) 0.117(10) 0.056(5) 0.018(6) 0.002(4) -0.018(5)
C043 0.060(5) 0.104(8) 0.069(6) 0.041(6) 0.018(4) 0.040(6)
C044 0.045(4) 0.108(9) 0.106(9) 0.049(8) 0.028(5) 0.013(5)
C045 0.063(6) 0.133(13) 0.105(10) 0.064(10) 0.015(6) 0.016(7)
C046 0.054(5) 0.105(9) 0.095(8) 0.047(7) 0.038(5) 0.031(5)

loop_
_atom_type_symbol
_atom_type_description
_atom_type_scat_dispersion_real
_atom_type_scat_dispersion_imag
_atom_type_scat_source
C C 0.0181 0.0091 'International Tables Vol C Tables 4.2.6.8 and 6.1.1.4'
H H 0.0000 0.0000 'International Tables Vol C Tables 4.2.6.8 and 6.1.1.4'
Cu Cu -1.9646 0.5888 'International Tables Vol C Tables 4.2.6.8 and 6.1.1.4'
N N 0.0311 0.0180 'International Tables Vol C Tables 4.2.6.8 and 6.1.1.4'

loop_
_geom_angle_atom_site_label_1
_geom_angle_atom_site_label_2
_geom_angle_atom_site_label_3
_geom_angle
_geom_angle_site_symmetry_1
_geom_angle_site_symmetry_3
_geom_angle_publ_flag
N00L Cu01 Cu05 98.8(2) . . ?
N00L Cu01 N01D 174.9(3) . . ?
N01D Cu01 Cu05 85.9(2) . . ?
N007 Cu02 Cu04 85.12(19) . . ?
N007 Cu02 N009 175.2(3) . . ?
N009 Cu02 Cu04 99.70(19) . . ?
N00G Cu03 N00H 176.5(3) . . ?
N00I Cu04 Cu02 103.39(19) . . ?
N00I Cu04 N00M 171.8(3) . . ?
N00M Cu04 Cu02 84.80(19) . . ?
N00A Cu05 Cu01 87.15(19) . . ?
N00A Cu05 N00V 170.2(3) . . ?
N00V Cu05 Cu01 102.6(2) . . ?
N00C Cu06 N00P 175.3(3) . . ?
N00A N007 Cu02 118.6(6) . . ?
C015 N007 Cu02 131.5(5) . . ?
C015 N007 N00A 109.7(7) . . ?
C00Y N008 C028 124.9(7) . . ?
C013 N008 C00Y 109.1(6) . . ?
C013 N008 C028 125.7(7) . . ?
N00C N009 Cu02 119.8(5) . . ?
N00C N009 C019 108.5(7) . . ?
C019 N009 Cu02 131.7(6) . . ?
N007 N00A Cu05 121.8(6) . . ?
C021 N00A Cu05 131.9(5) . . ?
C021 N00A N007 106.3(7) . . ?
C00J N00B C033 124.2(7) . . ?
C02K N00B C00J 108.2(6) . . ?
C02K N00B C033 127.3(7) . . ?
N009 N00C Cu06 119.5(5) . . ?
C01Y N00C Cu06 131.6(6) . . ?
C01Y N00C N009 108.8(7) . . ?
C00O C00D C022 127.5(7) . . ?
C00S C00D C00O 105.1(7) . . ?
C00S C00D C022 127.4(7) . . ?
C00T N00E C02A 108.5(7) . . ?
C00T N00E C02X 126.0(8) . . ?
C02A N00E C02X 124.7(8) . . ?
C00Q N00F C024 109.0(7) . . ?
C00Q N00F C02F 124.3(7) . . ?
C024 N00F C02F 126.7(8) . . ?
N00L N00G Cu03 118.3(5) . . ?
C01X N00G Cu03 133.5(6) . . ?
C01X N00G N00L 107.5(6) . . ?
N00I N00H Cu03 120.8(5) . . ?
N00I N00H C00O 108.2(6) . . ?
C00O N00H Cu03 130.8(5) . . ?
N00H N00I Cu04 120.0(5) . . ?
N00H N00I C00S 107.9(6) . . ?
C00S N00I Cu04 132.1(6) . . ?
N00B C00J C00R 109.4(6) . . ?
N00B C00J C00W 128.9(7) . . ?
C00W C00J C00R 121.7(7) . . ?
C01F N00K C02D 107.4(7) . . ?
C01F N00K C02Q 126.7(8) . . ?
C02D N00K C02Q 125.8(8) . . ?
N00G N00L Cu01 120.4(5) . . ?
C02U N00L Cu01 131.2(7) . . ?
C02U N00L N00G 108.4(7) . . ?
C016 N00M Cu04 133.4(5) . . ?
C016 N00M N01D 107.6(6) . . ?
N01D N00M Cu04 118.9(5) . . ?
C00T C00N C014 120.5(7) . . ?
C00T C00N C026 107.7(7) . . ?
C014 C00N C026 131.6(8) . . ?
C00D C00O C035 129.9(7) . . ?
N00H C00O C00D 109.2(7) . . ?
N00H C00O C035 120.9(7) . . ?
N00V N00P Cu06 121.0(6) . . ?
C03Q N00P Cu06 130.5(6) . . ?
C03Q N00P N00V 108.1(7) . . ?
N00F C00Q C01H 109.5(7) . . ?
N00F C00Q C01K 129.6(7) . . ?
C01K C00Q C01H 120.9(8) . . ?
C00J C00R C01M 106.1(6) . . ?
C012 C00R C00J 119.1(7) . . ?
C012 C00R C01M 134.8(7) . . ?
C00D C00S C031 130.1(7) . . ?
N00I C00S C00D 109.7(7) . . ?
N00I C00S C031 120.2(7) . . ?
N00E C00T C00N 109.9(7) . . ?
N00E C00T C017 128.9(8) . . ?
C00N C00T C017 121.2(7) . . ?
C01F C00U C00Z 106.3(7) . . ?
C01F C00U C02N 120.0(8) . . ?
C02N C00U C00Z 133.7(8) . . ?
N00P N00V Cu05 117.9(5) . . ?
C02E N00V Cu05 133.9(7) . . ?
C02E N00V N00P 107.8(8) . . ?
C00J C00W H00W 121.3 . . ?
C01N C00W C00J 117.3(7) . . ?
C01N C00W H00W 121.3 . . ?
C01I N00X C02C 109.9(8) . . ?
C01I N00X C03H 124.2(7) . . ?
C02C N00X C03H 125.9(8) . . ?
N008 C00Y C01A 129.4(10) . . ?
C02J C00Y N008 108.3(7) . . ?
C02J C00Y C01A 122.3(10) . . ?
C01P C00Z C00U 133.6(9) . . ?
C01P C00Z C02D 119.3(9) . . ?
C02D C00Z C00U 107.1(7) . . ?
C01G C010 H010 120.7 . . ?
C01G C010 C01M 118.6(7) . . ?
C01M C010 H010 120.7 . . ?
H01A C011 H01B 107.6 . . ?
C01E C011 H01A 108.7 . . ?
C01E C011 H01B 108.7 . . ?
C01J C011 H01A 108.7 . . ?
C01J C011 H01B 108.7 . . ?
C01J C011 C01E 114.2(6) . . ?
C00R C012 H012 120.6 . . ?
C01Q C012 C00R 118.9(7) . . ?
C01Q C012 H012 120.6 . . ?
N008 C013 C01T 130.1(7) . . ?
N008 C013 C029 108.1(6) . . ?
C01T C013 C029 121.8(7) . . ?
C00N C014 H014 120.5 . . ?
C02I C014 C00N 119.0(8) . . ?
C02I C014 H014 120.5 . . ?
N007 C015 C01S 108.6(7) . . ?
N007 C015 C02L 120.8(7) . . ?
C01S C015 C02L 130.5(8) . . ?
N00M C016 C01L 110.9(7) . . ?
N00M C016 C01R 120.7(7) . . ?
C01L C016 C01R 128.4(8) . . ?
C00T C017 H017 121.6 . . ?
C00T C017 C02R 116.8(8) . . ?
C02R C017 H017 121.6 . . ?
H01C C018 H01D 108.0 . . ?
C023 C018 H01C 109.5 . . ?
C023 C018 H01D 109.5 . . ?
C028 C018 H01C 109.5 . . ?
C028 C018 H01D 109.5 . . ?
C028 C018 C023 110.9(6) . . ?
N009 C019 C01J 109.7(7) . . ?
N009 C019 C01W 120.2(8) . . ?
C01J C019 C01W 130.1(7) . . ?
C00Y C01A H01E 122.1 . . ?
C03I C01A C00Y 115.7(12) . . ?
C03I C01A H01E 122.1 . . ?
H01F C01B H01G 107.3 . . ?
C01S C01B H01F 108.1 . . ?
C01S C01B H01G 108.1 . . ?
C01S C01B C02Y 116.9(8) . . ?
C02Y C01B H01F 108.1 . . ?
C02Y C01B H01G 108.1 . . ?
C01K C01C H01H 119.6 . . ?
C01K C01C C037 120.8(9) . . ?
C037 C01C H01H 119.6 . . ?
N00M N01D Cu01 119.7(5) . . ?
C01Z N01D Cu01 131.7(5) . . ?
C01Z N01D N00M 108.4(6) . . ?
C011 C01E H01I 109.1 . . ?
C011 C01E H01J 109.1 . . ?
C011 C01E C02T 112.4(6) . . ?
H01I C01E H01J 107.9 . . ?
C02T C01E H01I 109.1 . . ?
C02T C01E H01J 109.1 . . ?
N00K C01F C00U 110.2(7) . . ?
N00K C01F C03C 129.0(8) . . ?
C00U C01F C03C 120.7(7) . . ?
C010 C01G H01K 120.0 . . ?
C03D C01G C010 120.1(7) . . ?
C03D C01G H01K 120.0 . . ?
C00Q C01H C020 105.8(7) . . ?
C03L C01H C00Q 119.5(8) . . ?
C03L C01H C020 134.7(7) . . ?
N00X C01I C01O 129.5(8) . . ?
N00X C01I C03F 109.2(8) . . ?
C01O C01I C03F 121.3(8) . . ?
C019 C01J C011 128.4(7) . . ?
C019 C01J C01Y 104.7(7) . . ?
C01Y C01J C011 126.9(8) . . ?
C00Q C01K H01L 120.7 . . ?
C01C C01K C00Q 118.5(8) . . ?
C01C C01K H01L 120.7 . . ?
C016 C01L C01Z 101.7(7) . . ?
C016 C01L C02M 129.1(7) . . ?
C01Z C01L C02M 129.2(8) . . ?
C010 C01M C00R 132.8(6) . . ?
C010 C01M C02K 120.3(7) . . ?
C02K C01M C00R 106.9(6) . . ?
C00W C01N H01N 119.1 . . ?
C01Q C01N C00W 121.8(8) . . ?
C01Q C01N H01N 119.1 . . ?
C01I C01O H01O 120.6 . . ?
C01I C01O C03W 118.9(8) . . ?
C03W C01O H01O 120.6 . . ?
C00Z C01P H01P 121.0 . . ?
C03E C01P C00Z 118.0(11) . . ?
C03E C01P H01P 121.0 . . ?
C012 C01Q H01Q 119.4 . . ?
C01N C01Q C012 121.2(8) . . ?
C01N C01Q H01Q 119.4 . . ?
C016 C01R H01M 109.5 . . ?
C016 C01R H01R 109.5 . . ?
C016 C01R H01S 109.5 . . ?
H01M C01R H01R 109.5 . . ?
H01M C01R H01S 109.5 . . ?
H01R C01R H01S 109.5 . . ?
C015 C01S C01B 127.7(8) . . ?
C021 C01S C015 105.1(8) . . ?
C021 C01S C01B 127.2(7) . . ?
C013 C01T H01T 120.8 . . ?
C013 C01T C027 118.5(7) . . ?
C027 C01T H01T 120.8 . . ?
C027 C01U H01U 119.4 . . ?
C02H C01U H01U 119.4 . . ?
C02H C01U C027 121.2(7) . . ?
C01X C01V C02G 128.7(9) . . ?
C01X C01V C02U 106.1(7) . . ?
C02U C01V C02G 125.2(9) . . ?
C019 C01W H01V 109.5 . . ?
C019 C01W H01W 109.5 . . ?
C019 C01W H01X 109.5 . . ?
H01V C01W H01W 109.5 . . ?
H01V C01W H01X 109.5 . . ?
H01W C01W H01X 109.5 . . ?
N00G C01X C01V 109.7(8) . . ?
N00G C01X C03X 120.4(8) . . ?
C01V C01X C03X 129.8(7) . . ?
N00C C01Y C01J 108.3(8) . . ?
N00C C01Y C03J 121.9(7) . . ?
C01J C01Y C03J 129.8(8) . . ?
N01D C01Z C01L 111.4(7) . . ?
N01D C01Z C02V 122.5(7) . . ?
C01L C01Z C02V 126.1(8) . . ?
C024 C020 C01H 106.8(7) . . ?
C024 C020 C02W 119.4(8) . . ?
C02W C020 C01H 133.8(7) . . ?
N00A C021 C01S 110.3(7) . . ?
N00A C021 C032 119.9(8) . . ?
C01S C021 C032 129.8(8) . . ?
C00D C022 H02A 108.4 . . ?
C00D C022 H02B 108.4 . . ?
C00D C022 C03K 115.5(7) . . ?
H02A C022 H02B 107.5 . . ?
C03K C022 H02A 108.4 . . ?
C03K C022 H02B 108.4 . . ?
C018 C023 H02C 109.1 . . ?
C018 C023 H02D 109.1 . . ?
C018 C023 C02G 112.4(7) . . ?
H02C C023 H02D 107.9 . . ?
C02G C023 H02C 109.1 . . ?
C02G C023 H02D 109.1 . . ?
N00F C024 C020 108.8(7) . . ?
N00F C024 C02S 129.7(7) . . ?
C02S C024 C020 121.4(7) . . ?
C02P C025 H025 118.6 . . ?
C03C C025 H025 118.6 . . ?
C03C C025 C02P 122.7(8) . . ?
C02A C026 C00N 104.7(7) . . ?
C044 C026 C00N 133.8(10) . . ?
C044 C026 C02A 121.4(9) . . ?
C01T C027 C01U 120.2(7) . . ?
C01T C027 H027 119.9 . . ?
C01U C027 H027 119.9 . . ?
N008 C028 C018 112.8(6) . . ?
N008 C028 H02E 109.0 . . ?
N008 C028 H02F 109.0 . . ?
C018 C028 H02E 109.0 . . ?
C018 C028 H02F 109.0 . . ?
H02E C028 H02F 107.8 . . ?
C013 C029 C02J 106.4(7) . . ?
C02H C029 C013 118.7(7) . . ?
C02H C029 C02J 134.9(7) . . ?
N00E C02A C026 109.0(7) . . ?
C042 C02A N00E 129.7(10) . . ?
C042 C02A C026 121.3(10) . . ?
C02C C02B H02G 120.9 . . ?
C03A C02B H02G 120.9 . . ?
C03A C02B C02C 118.3(10) . . ?
N00X C02C C02B 131.3(9) . . ?
N00X C02C C03G 107.4(8) . . ?
C02B C02C C03G 121.3(9) . . ?
C00Z C02D N00K 109.0(7) . . ?
C00Z C02D C03U 122.5(10) . . ?
C03U C02D N00K 128.5(10) . . ?
N00V C02E C03N 110.0(8) . . ?
N00V C02E C03Y 121.0(9) . . ?
C03N C02E C03Y 129.1(8) . . ?
N00F C02F H02H 109.1 . . ?
N00F C02F H02I 109.1 . . ?
N00F C02F C03S 112.5(7) . . ?
H02H C02F H02I 107.8 . . ?
C03S C02F H02H 109.1 . . ?
C03S C02F H02I 109.1 . . ?
C01V C02G C023 112.4(7) . . ?
C01V C02G H02J 109.1 . . ?
C01V C02G H02K 109.1 . . ?
C023 C02G H02J 109.1 . . ?
C023 C02G H02K 109.1 . . ?
H02J C02G H02K 107.9 . . ?
C01U C02H C029 119.6(7) . . ?
C01U C02H H02L 120.2 . . ?
C029 C02H H02L 120.2 . . ?
C014 C02I H02M 119.7 . . ?
C014 C02I C02R 120.7(8) . . ?
C02R C02I H02M 119.7 . . ?
C00Y C02J C029 108.0(7) . . ?
C00Y C02J C030 120.9(8) . . ?
C030 C02J C029 131.1(8) . . ?
N00B C02K C01M 109.4(6) . . ?
N00B C02K C02Z 129.7(7) . . ?
C02Z C02K C01M 120.8(7) . . ?
C015 C02L H02N 109.5 . . ?
C015 C02L H02O 109.5 . . ?
C015 C02L H02P 109.5 . . ?
H02N C02L H02O 109.5 . . ?
H02N C02L H02P 109.5 . . ?
H02O C02L H02P 109.5 . . ?
C01L C02M H02Q 109.0 . . ?
C01L C02M H02R 109.0 . . ?
C01L C02M C036 112.8(8) . . ?
H02Q C02M H02R 107.8 . . ?
C036 C02M H02Q 109.0 . . ?
C036 C02M H02R 109.0 . . ?
C00U C02N H02S 121.1 . . ?
C02P C02N C00U 117.8(8) . . ?
C02P C02N H02S 121.1 . . ?
C02S C02O H02T 119.9 . . ?
C038 C02O H02T 119.9 . . ?
C038 C02O C02S 120.1(9) . . ?
C025 C02P C02N 121.2(8) . . ?
C025 C02P H02U 119.4 . . ?
C02N C02P H02U 119.4 . . ?
N00K C02Q H02V 108.9 . . ?
N00K C02Q H02W 108.9 . . ?
N00K C02Q C03B 113.5(8) . . ?
H02V C02Q H02W 107.7 . . ?
C03B C02Q H02V 108.9 . . ?
C03B C02Q H02W 108.9 . . ?
C017 C02R H02X 119.1 . . ?
C02I C02R C017 121.9(8) . . ?
C02I C02R H02X 119.1 . . ?
C024 C02S C02O 118.3(8) . . ?
C024 C02S H02Y 120.8 . . ?
C02O C02S H02Y 120.8 . . ?
C01E C02T H02Z 109.2 . . ?
C01E C02T H 109.2 . . ?
H02Z C02T H 107.9 . . ?
C02X C02T C01E 112.0(6) . . ?
C02X C02T H02Z 109.2 . . ?
C02X C02T H 109.2 . . ?
N00L C02U C01V 108.2(8) . . ?
N00L C02U C03P 120.7(9) . . ?
C01V C02U C03P 131.1(7) . . ?
C01Z C02V H02 109.5 . . ?
C01Z C02V HA 109.5 . . ?
C01Z C02V HB 109.5 . . ?
H02 C02V HA 109.5 . . ?
H02 C02V HB 109.5 . . ?
HA C02V HB 109.5 . . ?
C020 C02W H1 120.6 . . ?
C038 C02W C020 118.9(8) . . ?
C038 C02W H1 120.6 . . ?
N00E C02X C02T 112.9(6) . . ?
N00E C02X H2 109.0 . . ?
N00E C02X HC 109.0 . . ?
C02T C02X H2 109.0 . . ?
C02T C02X HC 109.0 . . ?
H2 C02X HC 107.8 . . ?
C01B C02Y H3 109.2 . . ?
C01B C02Y HD 109.2 . . ?
H3 C02Y HD 107.9 . . ?
C039 C02Y C01B 112.0(7) . . ?
C039 C02Y H3 109.2 . . ?
C039 C02Y HD 109.2 . . ?
C02K C02Z H4 121.1 . . ?
C03D C02Z C02K 117.9(8) . . ?
C03D C02Z H4 121.1 . . ?
C02J C030 H030 121.6 . . ?
C02J C030 C03O 116.9(11) . . ?
C03O C030 H030 121.6 . . ?
C00S C031 H03A 109.5 . . ?
C00S C031 H03B 109.5 . . ?
C00S C031 H03C 109.5 . . ?
H03A C031 H03B 109.5 . . ?
H03A C031 H03C 109.5 . . ?
H03B C031 H03C 109.5 . . ?
C021 C032 H03D 109.5 . . ?
C021 C032 H03E 109.5 . . ?
C021 C032 H03F 109.5 . . ?
H03D C032 H03E 109.5 . . ?
H03D C032 H03F 109.5 . . ?
H03E C032 H03F 109.5 . . ?
N00B C033 H03G 108.8 . . ?
N00B C033 H03H 108.8 . . ?
N00B C033 C039 113.7(6) . . ?
H03G C033 H03H 107.7 . . ?
C039 C033 H03G 108.8 . . ?
C039 C033 H03H 108.8 . . ?
C03E C034 H034 119.4 . . ?
C03U C034 H034 119.4 . . ?
C03U C034 C03E 121.1(10) . . ?
C00O C035 H03I 109.5 . . ?
C00O C035 H03J 109.5 . . ?
C00O C035 H03K 109.5 . . ?
H03I C035 H03J 109.5 . . ?
H03I C035 H03K 109.5 . . ?
H03J C035 H03K 109.5 . . ?
C02M C036 H03L 108.6 . . ?
C02M C036 H03M 108.6 . . ?
H03L C036 H03M 107.6 . . ?
C03S C036 C02M 114.7(8) . . ?
C03S C036 H03L 108.6 . . ?
C03S C036 H03M 108.6 . . ?
C01C C037 H037 120.0 . . ?
C03L C037 C01C 120.0(9) . . ?
C03L C037 H037 120.0 . . ?
C02O C038 H038 119.1 . . ?
C02W C038 C02O 121.7(8) . . ?
C02W C038 H038 119.1 . . ?
C02Y C039 C033 113.4(7) . . ?
C02Y C039 H03N 108.9 . . ?
C02Y C039 H03O 108.9 . . ?
C033 C039 H03N 108.9 . . ?
C033 C039 H03O 108.9 . . ?
H03N C039 H03O 107.7 . . ?
C02B C03A H03P 119.0 . . ?
C02B C03A C03V 121.9(10) . . ?
C03V C03A H03P 119.0 . . ?
C02Q C03B H03Q 109.8 . . ?
C02Q C03B H03R 109.8 . . ?
H03Q C03B H03R 108.3 . . ?
C03K C03B C02Q 109.3(7) . . ?
C03K C03B H03Q 109.8 . . ?
C03K C03B H03R 109.8 . . ?
C01F C03C H03S 121.4 . . ?
C025 C03C C01F 117.3(8) . . ?
C025 C03C H03S 121.4 . . ?
C01G C03D H03T 118.8 . . ?
C02Z C03D C01G 122.3(8) . . ?
C02Z C03D H03T 118.8 . . ?
C01P C03E C034 121.6(11) . . ?
C01P C03E H03U 119.2 . . ?
C034 C03E H03U 119.2 . . ?
C01I C03F C03G 106.3(9) . . ?
C01I C03F C043 118.7(9) . . ?
C043 C03F C03G 135.0(9) . . ?
C02C C03G C03F 107.1(8) . . ?
C040 C03G C02C 119.0(9) . . ?
C040 C03G C03F 133.9(10) . . ?
N00X C03H H03V 108.9 . . ?
N00X C03H H03W 108.9 . . ?
N00X C03H C03R 113.5(7) . . ?
H03V C03H H03W 107.7 . . ?
C03R C03H H03V 108.9 . . ?
C03R C03H H03W 108.9 . . ?
C01A C03I H03X 118.6 . . ?
C01A C03I C03O 122.8(9) . . ?
C03O C03I H03X 118.6 . . ?
C01Y C03J H03Y 109.5 . . ?
C01Y C03J HE 109.5 . . ?
C01Y C03J HF 109.5 . . ?
H03Y C03J HE 109.5 . . ?
H03Y C03J HF 109.5 . . ?
HE C03J HF 109.5 . . ?
C022 C03K H03Z 108.6 . . ?
C022 C03K HG 108.6 . . ?
C03B C03K C022 114.8(7) . . ?
C03B C03K H03Z 108.6 . . ?
C03B C03K HG 108.6 . . ?
H03Z C03K HG 107.5 . . ?
C01H C03L H03 119.9 . . ?
C037 C03L C01H 120.3(8) . . ?
C037 C03L H03 119.9 . . ?
H5 C03M HH 109.5 . . ?
H5 C03M HI 109.5 . . ?
HH C03M HI 109.5 . . ?
C03Q C03M H5 109.5 . . ?
C03Q C03M HH 109.5 . . ?
C03Q C03M HI 109.5 . . ?
C02E C03N C03Q 106.0(8) . . ?
C02E C03N C03T 127.1(8) . . ?
C03Q C03N C03T 126.8(9) . . ?
C030 C03O H6 119.3 . . ?
C03I C03O C030 121.4(10) . . ?
C03I C03O H6 119.3 . . ?
C02U C03P H7 109.5 . . ?
C02U C03P HJ 109.5 . . ?
C02U C03P HK 109.5 . . ?
H7 C03P HJ 109.5 . . ?
H7 C03P HK 109.5 . . ?
HJ C03P HK 109.5 . . ?
N00P C03Q C03M 121.2(7) . . ?
N00P C03Q C03N 108.2(9) . . ?
C03N C03Q C03M 130.7(9) . . ?
C03H C03R H8 109.1 . . ?
C03H C03R HL 109.1 . . ?
C03H C03R C03Z 112.7(8) . . ?
H8 C03R HL 107.8 . . ?
C03Z C03R H8 109.1 . . ?
C03Z C03R HL 109.1 . . ?
C02F C03S H9 109.0 . . ?
C02F C03S HM 109.0 . . ?
C036 C03S C02F 113.0(8) . . ?
C036 C03S H9 109.0 . . ?
C036 C03S HM 109.0 . . ?
H9 C03S HM 107.8 . . ?
C03N C03T H10 109.8 . . ?
C03N C03T HN 109.8 . . ?
C03N C03T C03Z 109.4(7) . . ?
H10 C03T HN 108.2 . . ?
C03Z C03T H10 109.8 . . ?
C03Z C03T HN 109.8 . . ?
C02D C03U H11 121.3 . . ?
C034 C03U C02D 117.4(11) . . ?
C034 C03U H11 121.3 . . ?
C03A C03V H12 119.8 . . ?
C03A C03V C040 120.5(10) . . ?
C040 C03V H12 119.8 . . ?
C01O C03W H13 120.4 . . ?
C01O C03W C046 119.3(9) . . ?
C046 C03W H13 120.4 . . ?
C01X C03X H14 109.5 . . ?
C01X C03X HO 109.5 . . ?
C01X C03X HP 109.5 . . ?
H14 C03X HO 109.5 . . ?
H14 C03X HP 109.5 . . ?
HO C03X HP 109.5 . . ?
C02E C03Y H15 109.5 . . ?
C02E C03Y HQ 109.5 . . ?
C02E C03Y HR 109.5 . . ?
H15 C03Y HQ 109.5 . . ?
H15 C03Y HR 109.5 . . ?
HQ C03Y HR 109.5 . . ?
C03R C03Z C03T 113.3(8) . . ?
C03R C03Z H16 108.9 . . ?
C03R C03Z HS 108.9 . . ?
C03T C03Z H16 108.9 . . ?
C03T C03Z HS 108.9 . . ?
H16 C03Z HS 107.7 . . ?
C03G C040 H040 120.5 . . ?
C03V C040 C03G 119.0(11) . . ?
C03V C040 H040 120.5 . . ?
C042 C041 H041 118.4 . . ?
C045 C041 H041 118.4 . . ?
C045 C041 C042 123.2(11) . . ?
C02A C042 C041 114.5(11) . . ?
C02A C042 H042 122.8 . . ?
C041 C042 H042 122.8 . . ?
C03F C043 H043 120.1 . . ?
C046 C043 C03F 119.7(10) . . ?
C046 C043 H043 120.1 . . ?
C026 C044 H044 120.0 . . ?
C026 C044 C045 119.9(13) . . ?
C045 C044 H044 120.0 . . ?
C041 C045 H045 120.2 . . ?
C044 C045 C041 119.5(15) . . ?
C044 C045 H045 120.2 . . ?
C03W C046 H046 118.9 . . ?
C043 C046 C03W 122.1(10) . . ?
C043 C046 H046 118.9 . . ?

loop_
_geom_bond_atom_site_label_1
_geom_bond_atom_site_label_2
_geom_bond_distance
_geom_bond_site_symmetry_2
_geom_bond_publ_flag
Cu01 Cu05 2.8738(14) . ?
Cu01 N00L 1.847(7) . ?
Cu01 N01D 1.859(7) . ?
Cu02 Cu04 2.9133(14) . ?
Cu02 N007 1.861(7) . ?
Cu02 N009 1.864(7) . ?
Cu03 N00G 1.865(6) . ?
Cu03 N00H 1.868(6) . ?
Cu04 N00I 1.858(6) . ?
Cu04 N00M 1.868(7) . ?
Cu05 N00A 1.837(7) . ?
Cu05 N00V 1.848(8) . ?
Cu06 N00C 1.852(7) . ?
Cu06 N00P 1.857(7) . ?
N007 N00A 1.379(8) . ?
N007 C015 1.324(11) . ?
N008 C00Y 1.407(11) . ?
N008 C013 1.371(10) . ?
N008 C028 1.440(10) . ?
N009 N00C 1.354(11) . ?
N009 C019 1.359(9) . ?
N00A C021 1.363(11) . ?
N00B C00J 1.388(10) . ?
N00B C02K 1.386(10) . ?
N00B C033 1.458(9) . ?
N00C C01Y 1.345(11) . ?
C00D C00O 1.388(10) . ?
C00D C00S 1.368(11) . ?
C00D C022 1.511(11) . ?
N00E C00T 1.369(10) . ?
N00E C02A 1.394(12) . ?
N00E C02X 1.483(11) . ?
N00F C00Q 1.371(11) . ?
N00F C024 1.371(10) . ?
N00F C02F 1.461(10) . ?
N00G N00L 1.370(11) . ?
N00G C01X 1.346(10) . ?
N00H N00I 1.349(9) . ?
N00H C00O 1.353(10) . ?
N00I C00S 1.360(9) . ?
C00J C00R 1.414(9) . ?
C00J C00W 1.395(11) . ?
N00K C01F 1.385(11) . ?
N00K C02D 1.416(12) . ?
N00K C02Q 1.425(12) . ?
N00L C02U 1.360(9) . ?
N00M C016 1.325(11) . ?
N00M N01D 1.396(8) . ?
C00N C00T 1.394(11) . ?
C00N C014 1.408(12) . ?
C00N C026 1.451(11) . ?
C00O C035 1.493(12) . ?
N00P N00V 1.392(11) . ?
N00P C03Q 1.360(12) . ?
C00Q C01H 1.414(10) . ?
C00Q C01K 1.406(12) . ?
C00R C012 1.400(10) . ?
C00R C01M 1.445(10) . ?
C00S C031 1.522(10) . ?
C00T C017 1.403(12) . ?
C00U C00Z 1.452(12) . ?
C00U C01F 1.404(11) . ?
C00U C02N 1.403(11) . ?
N00V C02E 1.340(10) . ?
C00W H00W 0.9500 . ?
C00W C01N 1.392(13) . ?
N00X C01I 1.350(11) . ?
N00X C02C 1.381(12) . ?
N00X C03H 1.487(12) . ?
C00Y C01A 1.418(12) . ?
C00Y C02J 1.372(13) . ?
C00Z C01P 1.398(12) . ?
C00Z C02D 1.399(13) . ?
C010 H010 0.9500 . ?
C010 C01G 1.394(12) . ?
C010 C01M 1.397(11) . ?
C011 H01A 0.9900 . ?
C011 H01B 0.9900 . ?
C011 C01E 1.523(11) . ?
C011 C01J 1.499(11) . ?
C012 H012 0.9500 . ?
C012 C01Q 1.388(12) . ?
C013 C01T 1.379(11) . ?
C013 C029 1.420(10) . ?
C014 H014 0.9500 . ?
C014 C02I 1.361(14) . ?
C015 C01S 1.414(10) . ?
C015 C02L 1.506(11) . ?
C016 C01L 1.416(12) . ?
C016 C01R 1.500(10) . ?
C017 H017 0.9500 . ?
C017 C02R 1.402(14) . ?
C018 H01C 0.9900 . ?
C018 H01D 0.9900 . ?
C018 C023 1.520(10) . ?
C018 C028 1.512(10) . ?
C019 C01J 1.371(13) . ?
C019 C01W 1.496(12) . ?
C01A H01E 0.9500 . ?
C01A C03I 1.36(2) . ?
C01B H01F 0.9900 . ?
C01B H01G 0.9900 . ?
C01B C01S 1.517(13) . ?
C01B C02Y 1.542(10) . ?
C01C H01H 0.9500 . ?
C01C C01K 1.381(14) . ?
C01C C037 1.435(14) . ?
N01D C01Z 1.295(11) . ?
C01E H01I 0.9900 . ?
C01E H01J 0.9900 . ?
C01E C02T 1.528(11) . ?
C01F C03C 1.429(12) . ?
C01G H01K 0.9500 . ?
C01G C03D 1.387(13) . ?
C01H C020 1.438(12) . ?
C01H C03L 1.403(12) . ?
C01I C01O 1.399(12) . ?
C01I C03F 1.402(13) . ?
C01J C01Y 1.430(10) . ?
C01K H01L 0.9500 . ?
C01L C01Z 1.429(11) . ?
C01L C02M 1.435(13) . ?
C01M C02K 1.404(9) . ?
C01N H01N 0.9500 . ?
C01N C01Q 1.377(14) . ?
C01O H01O 0.9500 . ?
C01O C03W 1.404(12) . ?
C01P H01P 0.9500 . ?
C01P C03E 1.394(14) . ?
C01Q H01Q 0.9500 . ?
C01R H01M 0.9800 . ?
C01R H01R 0.9800 . ?
C01R H01S 0.9800 . ?
C01S C021 1.369(12) . ?
C01T H01T 0.9500 . ?
C01T C027 1.387(13) . ?
C01U H01U 0.9500 . ?
C01U C027 1.404(13) . ?
C01U C02H 1.375(12) . ?
C01V C01X 1.375(13) . ?
C01V C02G 1.492(10) . ?
C01V C02U 1.383(14) . ?
C01W H01V 0.9800 . ?
C01W H01W 0.9800 . ?
C01W H01X 0.9800 . ?
C01X C03X 1.481(14) . ?
C01Y C03J 1.469(14) . ?
C01Z C02V 1.509(10) . ?
C020 C024 1.415(10) . ?
C020 C02W 1.415(11) . ?
C021 C032 1.497(11) . ?
C022 H02A 0.9900 . ?
C022 H02B 0.9900 . ?
C022 C03K 1.517(11) . ?
C023 H02C 0.9900 . ?
C023 H02D 0.9900 . ?
C023 C02G 1.543(11) . ?
C024 C02S 1.380(12) . ?
C025 H025 0.9500 . ?
C025 C02P 1.383(14) . ?
C025 C03C 1.353(13) . ?
C026 C02A 1.436(13) . ?
C026 C044 1.367(16) . ?
C027 H027 0.9500 . ?
C028 H02E 0.9900 . ?
C028 H02F 0.9900 . ?
C029 C02H 1.387(11) . ?
C029 C02J 1.438(11) . ?
C02A C042 1.389(14) . ?
C02B H02G 0.9500 . ?
C02B C02C 1.394(13) . ?
C02B C03A 1.376(15) . ?
C02C C03G 1.412(14) . ?
C02D C03U 1.412(13) . ?
C02E C03N 1.381(14) . ?
C02E C03Y 1.482(14) . ?
C02F H02H 0.9900 . ?
C02F H02I 0.9900 . ?
C02F C03S 1.520(13) . ?
C02G H02J 0.9900 . ?
C02G H02K 0.9900 . ?
C02H H02L 0.9500 . ?
C02I H02M 0.9500 . ?
C02I C02R 1.400(15) . ?
C02J C030 1.391(12) . ?
C02K C02Z 1.394(10) . ?
C02L H02N 0.9800 . ?
C02L H02O 0.9800 . ?
C02L H02P 0.9800 . ?
C02M H02Q 0.9900 . ?
C02M H02R 0.9900 . ?
C02M C036 1.522(11) . ?
C02N H02S 0.9500 . ?
C02N C02P 1.395(13) . ?
C02O H02T 0.9500 . ?
C02O C02S 1.412(12) . ?
C02O C038 1.401(14) . ?
C02P H02U 0.9500 . ?
C02Q H02V 0.9900 . ?
C02Q H02W 0.9900 . ?
C02Q C03B 1.526(12) . ?
C02R H02X 0.9500 . ?
C02S H02Y 0.9500 . ?
C02T H02Z 0.9900 . ?
C02T H 0.9900 . ?
C02T C02X 1.520(10) . ?
C02U C03P 1.492(13) . ?
C02V H02 0.9800 . ?
C02V HA 0.9800 . ?
C02V HB 0.9800 . ?
C02W H1 0.9500 . ?
C02W C038 1.369(14) . ?
C02X H2 0.9900 . ?
C02X HC 0.9900 . ?
C02Y H3 0.9900 . ?
C02Y HD 0.9900 . ?
C02Y C039 1.513(12) . ?
C02Z H4 0.9500 . ?
C02Z C03D 1.377(14) . ?
C030 H030 0.9500 . ?
C030 C03O 1.394(14) . ?
C031 H03A 0.9800 . ?
C031 H03B 0.9800 . ?
C031 H03C 0.9800 . ?
C032 H03D 0.9800 . ?
C032 H03E 0.9800 . ?
C032 H03F 0.9800 . ?
C033 H03G 0.9900 . ?
C033 H03H 0.9900 . ?
C033 C039 1.540(10) . ?
C034 H034 0.9500 . ?
C034 C03E 1.41(2) . ?
C034 C03U 1.358(18) . ?
C035 H03I 0.9800 . ?
C035 H03J 0.9800 . ?
C035 H03K 0.9800 . ?
C036 H03L 0.9900 . ?
C036 H03M 0.9900 . ?
C036 C03S 1.509(11) . ?
C037 H037 0.9500 . ?
C037 C03L 1.368(14) . ?
C038 H038 0.9500 . ?
C039 H03N 0.9900 . ?
C039 H03O 0.9900 . ?
C03A H03P 0.9500 . ?
C03A C03V 1.386(17) . ?
C03B H03Q 0.9900 . ?
C03B H03R 0.9900 . ?
C03B C03K 1.512(12) . ?
C03C H03S 0.9500 . ?
C03D H03T 0.9500 . ?
C03E H03U 0.9500 . ?
C03F C03G 1.426(14) . ?
C03F C043 1.415(15) . ?
C03G C040 1.409(14) . ?
C03H H03V 0.9900 . ?
C03H H03W 0.9900 . ?
C03H C03R 1.516(12) . ?
C03I H03X 0.9500 . ?
C03I C03O 1.38(2) . ?
C03J H03Y 0.9800 . ?
C03J HE 0.9800 . ?
C03J HF 0.9800 . ?
C03K H03Z 0.9900 . ?
C03K HG 0.9900 . ?
C03L H03 0.9500 . ?
C03M H5 0.9800 . ?
C03M HH 0.9800 . ?
C03M HI 0.9800 . ?
C03M C03Q 1.485(16) . ?
C03N C03Q 1.401(11) . ?
C03N C03T 1.492(11) . ?
C03O H6 0.9500 . ?
C03P H7 0.9800 . ?
C03P HJ 0.9800 . ?
C03P HK 0.9800 . ?
C03R H8 0.9900 . ?
C03R HL 0.9900 . ?
C03R C03Z 1.524(12) . ?
C03S H9 0.9900 . ?
C03S HM 0.9900 . ?
C03T H10 0.9900 . ?
C03T HN 0.9900 . ?
C03T C03Z 1.557(12) . ?
C03U H11 0.9500 . ?
C03V H12 0.9500 . ?
C03V C040 1.392(16) . ?
C03W H13 0.9500 . ?
C03W C046 1.398(16) . ?
C03X H14 0.9800 . ?
C03X HO 0.9800 . ?
C03X HP 0.9800 . ?
C03Y H15 0.9800 . ?
C03Y HQ 0.9800 . ?
C03Y HR 0.9800 . ?
C03Z H16 0.9900 . ?
C03Z HS 0.9900 . ?
C040 H040 0.9500 . ?
C041 H041 0.9500 . ?
C041 C042 1.46(2) . ?
C041 C045 1.40(2) . ?
C042 H042 0.9500 . ?
C043 H043 0.9500 . ?
C043 C046 1.360(16) . ?
C044 H044 0.9500 . ?
C044 C045 1.371(18) . ?
C045 H045 0.9500 . ?
C046 H046 0.9500 . ?

loop_
_geom_torsion_atom_site_label_1
_geom_torsion_atom_site_label_2
_geom_torsion_atom_site_label_3
_geom_torsion_atom_site_label_4
_geom_torsion
_geom_torsion_site_symmetry_1
_geom_torsion_site_symmetry_2
_geom_torsion_site_symmetry_3
_geom_torsion_site_symmetry_4
_geom_torsion_publ_flag
Cu01 Cu05 N00A N007 -87.7(5) . . . . ?
Cu01 Cu05 N00A C021 90.1(6) . . . . ?
Cu01 Cu05 N00V N00P 90.8(6) . . . . ?
Cu01 Cu05 N00V C02E -96.8(8) . . . . ?
Cu01 N00L C02U C01V -177.9(6) . . . . ?
Cu01 N00L C02U C03P 3.3(11) . . . . ?
Cu01 N01D C01Z C01L 174.2(5) . . . . ?
Cu01 N01D C01Z C02V -4.8(12) . . . . ?
Cu02 Cu04 N00I N00H -89.6(5) . . . . ?
Cu02 Cu04 N00I C00S 91.6(7) . . . . ?
Cu02 Cu04 N00M C016 -93.4(7) . . . . ?
Cu02 Cu04 N00M N01D 90.8(5) . . . . ?
Cu02 N007 N00A Cu05 -5.3(7) . . . . ?
Cu02 N007 N00A C021 176.4(4) . . . . ?
Cu02 N007 C015 C01S -176.5(5) . . . . ?
Cu02 N007 C015 C02L 4.8(11) . . . . ?
Cu02 N009 N00C Cu06 -2.4(7) . . . . ?
Cu02 N009 N00C C01Y -178.8(5) . . . . ?
Cu02 N009 C019 C01J 179.0(5) . . . . ?
Cu02 N009 C019 C01W 0.2(11) . . . . ?
Cu03 N00G N00L Cu01 6.6(7) . . . . ?
Cu03 N00G N00L C02U -172.3(5) . . . . ?
Cu03 N00G C01X C01V 169.9(6) . . . . ?
Cu03 N00G C01X C03X -10.5(12) . . . . ?
Cu03 N00H N00I Cu04 -2.5(7) . . . . ?
Cu03 N00H N00I C00S 176.6(5) . . . . ?
Cu03 N00H C00O C00D -176.2(5) . . . . ?
Cu03 N00H C00O C035 5.3(10) . . . . ?
Cu04 Cu02 N007 N00A 96.1(5) . . . . ?
Cu04 Cu02 N007 C015 -89.0(6) . . . . ?
Cu04 Cu02 N009 N00C -92.8(5) . . . . ?
Cu04 Cu02 N009 C019 89.8(7) . . . . ?
Cu04 N00I C00S C00D 178.5(5) . . . . ?
Cu04 N00I C00S C031 -2.9(11) . . . . ?
Cu04 N00M C016 C01L -176.4(5) . . . . ?
Cu04 N00M C016 C01R 2.4(11) . . . . ?
Cu04 N00M N01D Cu01 1.8(7) . . . . ?
Cu04 N00M N01D C01Z 177.5(5) . . . . ?
Cu05 Cu01 N00L N00G 90.6(5) . . . . ?
Cu05 Cu01 N00L C02U -90.8(7) . . . . ?
Cu05 Cu01 N01D N00M -95.0(5) . . . . ?
Cu05 Cu01 N01D C01Z 90.5(7) . . . . ?
Cu05 N00A C021 C01S -177.5(5) . . . . ?
Cu05 N00A C021 C032 3.2(10) . . . . ?
Cu05 N00V C02E C03N -172.1(6) . . . . ?
Cu05 N00V C02E C03Y 7.0(13) . . . . ?
Cu06 N00C C01Y C01J -175.8(5) . . . . ?
Cu06 N00C C01Y C03J 4.6(12) . . . . ?
Cu06 N00P N00V Cu05 1.4(8) . . . . ?
Cu06 N00P N00V C02E -172.9(5) . . . . ?
Cu06 N00P C03Q C03M -9.7(13) . . . . ?
Cu06 N00P C03Q C03N 171.1(6) . . . . ?
N007 N00A C021 C01S 0.6(8) . . . . ?
N007 N00A C021 C032 -178.7(6) . . . . ?
N007 C015 C01S C01B -176.5(7) . . . . ?
N007 C015 C01S C021 1.6(8) . . . . ?
N008 C00Y C01A C03I -177.6(8) . . . . ?
N008 C00Y C02J C029 -3.5(8) . . . . ?
N008 C00Y C02J C030 176.9(7) . . . . ?
N008 C013 C01T C027 -177.0(8) . . . . ?
N008 C013 C029 C02H 178.1(6) . . . . ?
N008 C013 C029 C02J 0.0(8) . . . . ?
N009 N00C C01Y C01J 0.0(9) . . . . ?
N009 N00C C01Y C03J -179.6(8) . . . . ?
N009 C019 C01J C011 179.1(7) . . . . ?
N009 C019 C01J C01Y -1.3(8) . . . . ?
N00A N007 C015 C01S -1.2(8) . . . . ?
N00A N007 C015 C02L -179.9(6) . . . . ?
N00B C00J C00R C012 -178.4(6) . . . . ?
N00B C00J C00R C01M 0.0(7) . . . . ?
N00B C00J C00W C01N 179.7(7) . . . . ?
N00B C02K C02Z C03D -178.7(7) . . . . ?
N00B C033 C039 C02Y 58.0(10) . . . . ?
N00C N009 C019 C01J 1.4(8) . . . . ?
N00C N009 C019 C01W -177.5(7) . . . . ?
C00D C022 C03K C03B -63.5(10) . . . . ?
N00E C00T C017 C02R 177.6(8) . . . . ?
N00E C02A C042 C041 -175.3(9) . . . . ?
N00F C00Q C01H C020 -0.5(8) . . . . ?
N00F C00Q C01H C03L -179.4(7) . . . . ?
N00F C00Q C01K C01C 178.1(8) . . . . ?
N00F C024 C02S C02O -178.7(7) . . . . ?
N00F C02F C03S C036 66.3(11) . . . . ?
N00G N00L C02U C01V 0.8(8) . . . . ?
N00G N00L C02U C03P -178.0(7) . . . . ?
N00H N00I C00S C00D -0.4(8) . . . . ?
N00H N00I C00S C031 178.2(7) . . . . ?
N00I N00H C00O C00D -1.3(8) . . . . ?
N00I N00H C00O C035 -179.7(7) . . . . ?
C00J N00B C02K C01M 0.2(8) . . . . ?
C00J N00B C02K C02Z 179.3(7) . . . . ?
C00J N00B C033 C039 78.3(10) . . . . ?
C00J C00R C012 C01Q -1.5(11) . . . . ?
C00J C00R C01M C010 -179.2(7) . . . . ?
C00J C00R C01M C02K 0.1(7) . . . . ?
C00J C00W C01N C01Q -1.4(12) . . . . ?
N00K C01F C03C C025 178.2(8) . . . . ?
N00K C02D C03U C034 -177.0(8) . . . . ?
N00K C02Q C03B C03K 179.5(8) . . . . ?
N00L N00G C01X C01V -0.2(8) . . . . ?
N00L N00G C01X C03X 179.3(7) . . . . ?
N00M C016 C01L C01Z -0.1(8) . . . . ?
N00M C016 C01L C02M -178.6(8) . . . . ?
N00M N01D C01Z C01L -0.8(8) . . . . ?
N00M N01D C01Z C02V -179.7(7) . . . . ?
C00N C00T C017 C02R -0.6(12) . . . . ?
C00N C014 C02I C02R -0.3(13) . . . . ?
C00N C026 C02A N00E 1.1(8) . . . . ?
C00N C026 C02A C042 -179.2(8) . . . . ?
C00N C026 C044 C045 173.6(13) . . . . ?
C00O C00D C00S N00I -0.3(8) . . . . ?
C00O C00D C00S C031 -178.8(8) . . . . ?
C00O C00D C022 C03K -69.0(11) . . . . ?
C00O N00H N00I Cu04 -178.0(5) . . . . ?
C00O N00H N00I C00S 1.1(8) . . . . ?
N00P N00V C02E C03N 0.8(9) . . . . ?
N00P N00V C02E C03Y 179.9(8) . . . . ?
C00Q N00F C024 C020 1.7(8) . . . . ?
C00Q N00F C024 C02S -177.0(7) . . . . ?
C00Q N00F C02F C03S 82.2(9) . . . . ?
C00Q C01H C020 C024 1.4(8) . . . . ?
C00Q C01H C020 C02W -176.8(8) . . . . ?
C00Q C01H C03L C037 0.3(13) . . . . ?
C00R C00J C00W C01N 0.2(10) . . . . ?
C00R C012 C01Q C01N 0.4(13) . . . . ?
C00R C01M C02K N00B -0.2(7) . . . . ?
C00R C01M C02K C02Z -179.4(6) . . . . ?
C00S C00D C00O N00H 1.0(8) . . . . ?
C00S C00D C00O C035 179.3(8) . . . . ?
C00S C00D C022 C03K 110.2(9) . . . . ?
C00T N00E C02A C026 -2.5(8) . . . . ?
C00T N00E C02A C042 177.9(8) . . . . ?
C00T N00E C02X C02T -83.3(10) . . . . ?
C00T C00N C014 C02I 0.4(11) . . . . ?
C00T C00N C026 C02A 0.6(8) . . . . ?
C00T C00N C026 C044 -175.7(11) . . . . ?
C00T C017 C02R C02I 0.7(13) . . . . ?
C00U C00Z C01P C03E 178.2(9) . . . . ?
C00U C00Z C02D N00K 0.4(8) . . . . ?
C00U C00Z C02D C03U -178.5(8) . . . . ?
C00U C01F C03C C025 1.6(11) . . . . ?
C00U C02N C02P C025 -1.9(13) . . . . ?
N00V N00P C03Q C03M 178.1(9) . . . . ?
N00V N00P C03Q C03N -1.1(9) . . . . ?
N00V C02E C03N C03Q -1.4(9) . . . . ?
N00V C02E C03N C03T 174.9(8) . . . . ?
C00W C00J C00R C012 1.2(10) . . . . ?
C00W C00J C00R C01M 179.5(6) . . . . ?
C00W C01N C01Q C012 1.1(13) . . . . ?
N00X C01I C01O C03W 176.6(8) . . . . ?
N00X C01I C03F C03G 2.9(9) . . . . ?
N00X C01I C03F C043 -177.7(9) . . . . ?
N00X C02C C03G C03F -1.0(9) . . . . ?
N00X C02C C03G C040 179.5(8) . . . . ?
N00X C03H C03R C03Z 68.1(10) . . . . ?
C00Y N008 C013 C01T 176.6(7) . . . . ?
C00Y N008 C013 C029 -2.2(8) . . . . ?
C00Y N008 C028 C018 -87.4(10) . . . . ?
C00Y C01A C03I C03O -0.3(14) . . . . ?
C00Y C02J C030 C03O 1.4(12) . . . . ?
C00Z C00U C01F N00K -1.3(8) . . . . ?
C00Z C00U C01F C03C 175.9(7) . . . . ?
C00Z C00U C02N C02P -176.5(8) . . . . ?
C00Z C01P C03E C034 -1.8(15) . . . . ?
C00Z C02D C03U C034 1.6(13) . . . . ?
C010 C01G C03D C02Z -2.6(13) . . . . ?
C010 C01M C02K N00B 179.2(6) . . . . ?
C010 C01M C02K C02Z 0.0(10) . . . . ?
C011 C01E C02T C02X -179.2(8) . . . . ?
C011 C01J C01Y N00C -179.6(7) . . . . ?
C011 C01J C01Y C03J -0.1(14) . . . . ?
C012 C00R C01M C010 -1.2(13) . . . . ?
C012 C00R C01M C02K 178.1(8) . . . . ?
C013 N008 C00Y C01A -176.1(8) . . . . ?
C013 N008 C00Y C02J 3.6(8) . . . . ?
C013 N008 C028 C018 85.4(10) . . . . ?
C013 C01T C027 C01U -0.9(12) . . . . ?
C013 C029 C02H C01U -0.8(11) . . . . ?
C013 C029 C02J C00Y 2.1(8) . . . . ?
C013 C029 C02J C030 -178.3(8) . . . . ?
C014 C00N C00T N00E -178.5(7) . . . . ?
C014 C00N C00T C017 0.1(11) . . . . ?
C014 C00N C026 C02A 176.4(8) . . . . ?
C014 C00N C026 C044 0.0(17) . . . . ?
C014 C02I C02R C017 -0.2(14) . . . . ?
C015 N007 N00A Cu05 178.7(5) . . . . ?
C015 N007 N00A C021 0.4(7) . . . . ?
C015 C01S C021 N00A -1.3(8) . . . . ?
C015 C01S C021 C032 177.9(7) . . . . ?
C016 N00M N01D Cu01 -175.0(5) . . . . ?
C016 N00M N01D C01Z 0.7(8) . . . . ?
C016 C01L C01Z N01D 0.6(8) . . . . ?
C016 C01L C01Z C02V 179.5(7) . . . . ?
C016 C01L C02M C036 -110.8(9) . . . . ?
C018 C023 C02G C01V 179.4(10) . . . . ?
C019 N009 N00C Cu06 175.6(5) . . . . ?
C019 N009 N00C C01Y -0.8(8) . . . . ?
C019 C01J C01Y N00C 0.8(9) . . . . ?
C019 C01J C01Y C03J -179.7(9) . . . . ?
C01A C00Y C02J C029 176.2(7) . . . . ?
C01A C00Y C02J C030 -3.4(11) . . . . ?
C01A C03I C03O C030 -1.6(16) . . . . ?
C01B C01S C021 N00A 176.8(7) . . . . ?
C01B C01S C021 C032 -4.0(13) . . . . ?
C01B C02Y C039 C033 165.3(7) . . . . ?
C01C C037 C03L C01H 0.3(14) . . . . ?
N01D N00M C016 C01L -0.3(8) . . . . ?
N01D N00M C016 C01R 178.6(6) . . . . ?
C01E C011 C01J C019 -90.4(11) . . . . ?
C01E C011 C01J C01Y 90.1(10) . . . . ?
C01E C02T C02X N00E -179.6(8) . . . . ?
C01F N00K C02D C00Z -1.2(9) . . . . ?
C01F N00K C02D C03U 177.6(8) . . . . ?
C01F N00K C02Q C03B -97.6(11) . . . . ?
C01F C00U C00Z C01P -178.0(9) . . . . ?
C01F C00U C00Z C02D 0.5(8) . . . . ?
C01F C00U C02N C02P 6.0(12) . . . . ?
C01G C010 C01M C00R 177.7(7) . . . . ?
C01G C010 C01M C02K -1.6(11) . . . . ?
C01H C00Q C01K C01C -1.5(12) . . . . ?
C01H C020 C024 N00F -1.9(8) . . . . ?
C01H C020 C024 C02S 176.9(7) . . . . ?
C01H C020 C02W C038 -178.0(8) . . . . ?
C01I N00X C02C C02B -177.6(8) . . . . ?
C01I N00X C02C C03G 2.9(9) . . . . ?
C01I N00X C03H C03R 83.2(9) . . . . ?
C01I C01O C03W C046 1.4(14) . . . . ?
C01I C03F C03G C02C -1.1(10) . . . . ?
C01I C03F C03G C040 178.2(10) . . . . ?
C01I C03F C043 C046 0.1(19) . . . . ?
C01J C011 C01E C02T -179.8(7) . . . . ?
C01K C00Q C01H C020 179.2(7) . . . . ?
C01K C00Q C01H C03L 0.3(11) . . . . ?
C01K C01C C037 C03L -1.6(14) . . . . ?
C01L C02M C036 C03S -170.0(8) . . . . ?
C01M C00R C012 C01Q -179.2(7) . . . . ?
C01M C010 C01G C03D 2.8(12) . . . . ?
C01M C02K C02Z C03D 0.3(11) . . . . ?
C01O C01I C03F C03G -178.9(7) . . . . ?
C01O C01I C03F C043 0.4(13) . . . . ?
C01O C03W C046 C043 -1(2) . . . . ?
C01P C00Z C02D N00K 179.2(7) . . . . ?
C01P C00Z C02D C03U 0.3(12) . . . . ?
C01R C016 C01L C01Z -178.9(8) . . . . ?
C01R C016 C01L C02M 2.6(14) . . . . ?
C01S C01B C02Y C039 67.2(10) . . . . ?
C01T C013 C029 C02H -0.8(10) . . . . ?
C01T C013 C029 C02J -178.8(6) . . . . ?
C01W C019 C01J C011 -2.2(13) . . . . ?
C01W C019 C01J C01Y 177.4(8) . . . . ?
C01X N00G N00L Cu01 178.5(5) . . . . ?
C01X N00G N00L C02U -0.4(8) . . . . ?
C01X C01V C02G C023 -88.4(12) . . . . ?
C01X C01V C02U N00L -0.9(9) . . . . ?
C01X C01V C02U C03P 177.7(8) . . . . ?
C01Z C01L C02M C036 71.1(11) . . . . ?
C020 C01H C03L C037 -178.2(9) . . . . ?
C020 C024 C02S C02O 2.8(11) . . . . ?
C020 C02W C038 C02O -1.6(13) . . . . ?
C022 C00D C00O N00H -179.7(7) . . . . ?
C022 C00D C00O C035 -1.4(13) . . . . ?
C022 C00D C00S N00I -179.6(7) . . . . ?
C022 C00D C00S C031 1.9(14) . . . . ?
C023 C018 C028 N008 176.4(9) . . . . ?
C024 N00F C00Q C01H -0.7(8) . . . . ?
C024 N00F C00Q C01K 179.7(7) . . . . ?
C024 N00F C02F C03S -98.1(10) . . . . ?
C024 C020 C02W C038 3.9(12) . . . . ?
C026 C00N C00T N00E -2.1(8) . . . . ?
C026 C00N C00T C017 176.4(7) . . . . ?
C026 C00N C014 C02I -174.9(8) . . . . ?
C026 C02A C042 C041 5.1(13) . . . . ?
C026 C044 C045 C041 3(2) . . . . ?
C027 C01U C02H C029 1.5(12) . . . . ?
C028 N008 C00Y C01A -2.3(13) . . . . ?
C028 N008 C00Y C02J 177.4(7) . . . . ?
C028 N008 C013 C01T 2.9(12) . . . . ?
C028 N008 C013 C029 -175.9(7) . . . . ?
C028 C018 C023 C02G 178.4(10) . . . . ?
C029 C013 C01T C027 1.6(11) . . . . ?
C029 C02J C030 C03O -178.2(8) . . . . ?
C02A N00E C00T C00N 2.9(8) . . . . ?
C02A N00E C00T C017 -175.5(8) . . . . ?
C02A N00E C02X C02T 84.8(10) . . . . ?
C02A C026 C044 C045 -2.2(19) . . . . ?
C02B C02C C03G C03F 179.5(8) . . . . ?
C02B C02C C03G C040 0.0(13) . . . . ?
C02B C03A C03V C040 0.5(15) . . . . ?
C02C N00X C01I C01O 178.3(7) . . . . ?
C02C N00X C01I C03F -3.7(9) . . . . ?
C02C N00X C03H C03R -94.3(9) . . . . ?
C02C C02B C03A C03V 0.0(13) . . . . ?
C02C C03G C040 C03V 0.5(14) . . . . ?
C02D N00K C01F C00U 1.5(9) . . . . ?
C02D N00K C01F C03C -175.3(8) . . . . ?
C02D N00K C02Q C03B 87.6(11) . . . . ?
C02D C00Z C01P C03E -0.2(13) . . . . ?
C02E C03N C03Q N00P 1.5(9) . . . . ?
C02E C03N C03Q C03M -177.6(10) . . . . ?
C02E C03N C03T C03Z -104.7(10) . . . . ?
C02F N00F C00Q C01H 179.0(7) . . . . ?
C02F N00F C00Q C01K -0.6(12) . . . . ?
C02F N00F C024 C020 -178.0(7) . . . . ?
C02F N00F C024 C02S 3.3(12) . . . . ?
C02G C01V C01X N00G 179.6(8) . . . . ?
C02G C01V C01X C03X 0.1(14) . . . . ?
C02G C01V C02U N00L -179.9(7) . . . . ?
C02G C01V C02U C03P -1.3(14) . . . . ?
C02H C01U C027 C01T -0.7(13) . . . . ?
C02H C029 C02J C00Y -175.4(8) . . . . ?
C02H C029 C02J C030 4.2(14) . . . . ?
C02J C00Y C01A C03I 2.8(12) . . . . ?
C02J C029 C02H C01U 176.5(8) . . . . ?
C02J C030 C03O C03I 1.1(15) . . . . ?
C02K N00B C00J C00R -0.1(8) . . . . ?
C02K N00B C00J C00W -179.6(7) . . . . ?
C02K N00B C033 C039 -108.5(9) . . . . ?
C02K C02Z C03D C01G 1.0(12) . . . . ?
C02L C015 C01S C01B 2.0(13) . . . . ?
C02L C015 C01S C021 -179.9(7) . . . . ?
C02M C01L C01Z N01D 179.1(8) . . . . ?
C02M C01L C01Z C02V -2.1(13) . . . . ?
C02M C036 C03S C02F 171.9(8) . . . . ?
C02N C00U C00Z C01P 4.3(15) . . . . ?
C02N C00U C00Z C02D -177.2(8) . . . . ?
C02N C00U C01F N00K 176.8(7) . . . . ?
C02N C00U C01F C03C -6.0(11) . . . . ?
C02P C025 C03C C01F 2.6(12) . . . . ?
C02Q N00K C01F C00U -174.1(8) . . . . ?
C02Q N00K C01F C03C 9.1(13) . . . . ?
C02Q N00K C02D C00Z 174.5(8) . . . . ?
C02Q N00K C02D C03U -6.7(14) . . . . ?
C02Q C03B C03K C022 177.3(8) . . . . ?
C02S C02O C038 C02W -0.1(14) . . . . ?
C02U C01V C01X N00G 0.7(9) . . . . ?
C02U C01V C01X C03X -178.8(8) . . . . ?
C02U C01V C02G C023 90.3(12) . . . . ?
C02W C020 C024 N00F 176.7(7) . . . . ?
C02W C020 C024 C02S -4.5(11) . . . . ?
C02X N00E C00T C00N 172.5(7) . . . . ?
C02X N00E C00T C017 -5.9(12) . . . . ?
C02X N00E C02A C026 -172.3(7) . . . . ?
C02X N00E C02A C042 8.1(13) . . . . ?
C02Y C01B C01S C015 -87.9(10) . . . . ?
C02Y C01B C01S C021 94.4(10) . . . . ?
C033 N00B C00J C00R 174.2(6) . . . . ?
C033 N00B C00J C00W -5.3(12) . . . . ?
C033 N00B C02K C01M -173.9(6) . . . . ?
C033 N00B C02K C02Z 5.2(12) . . . . ?
C037 C01C C01K C00Q 2.1(13) . . . . ?
C038 C02O C02S C024 -0.5(12) . . . . ?
C03A C02B C02C N00X -179.6(8) . . . . ?
C03A C02B C02C C03G -0.3(12) . . . . ?
C03A C03V C040 C03G -0.8(15) . . . . ?
C03C C025 C02P C02N -2.6(13) . . . . ?
C03E C034 C03U C02D -3.6(15) . . . . ?
C03F C01I C01O C03W -1.1(11) . . . . ?
C03F C03G C040 C03V -178.8(10) . . . . ?
C03F C043 C046 C03W 0(2) . . . . ?
C03G C03F C043 C046 179.1(13) . . . . ?
C03H N00X C01I C01O 0.5(12) . . . . ?
C03H N00X C01I C03F 178.5(7) . . . . ?
C03H N00X C02C C02B 0.1(13) . . . . ?
C03H N00X C02C C03G -179.3(7) . . . . ?
C03H C03R C03Z C03T 173.4(8) . . . . ?
C03L C01H C020 C024 -179.9(9) . . . . ?
C03L C01H C020 C02W 1.8(15) . . . . ?
C03N C03T C03Z C03R -178.6(9) . . . . ?
C03Q N00P N00V Cu05 174.4(6) . . . . ?
C03Q N00P N00V C02E 0.2(9) . . . . ?
C03Q C03N C03T C03Z 70.9(12) . . . . ?
C03T C03N C03Q N00P -174.9(8) . . . . ?
C03T C03N C03Q C03M 6.0(16) . . . . ?
C03U C034 C03E C01P 3.9(16) . . . . ?
C03Y C02E C03N C03Q 179.5(9) . . . . ?
C03Y C02E C03N C03T -4.1(14) . . . . ?
C042 C041 C045 C044 0(2) . . . . ?
C043 C03F C03G C02C 179.7(12) . . . . ?
C043 C03F C03G C040 -1(2) . . . . ?
C044 C026 C02A N00E 178.0(10) . . . . ?
C044 C026 C02A C042 -2.3(14) . . . . ?
C045 C041 C042 C02A -3.9(18) . . . . ?
